data_4106535
loop_
_publ_author_name
'Hei Man Cheng'
'David A. Leigh'
'Francesca Maffei'
'Paul R. McGonigal'
'Alexandra M. Z. Slawin'
'Jhenyi Wu'

_publ_section_title
;
 En Route to a Molecular Sheaf: Active Metal Template Synthesis of a
 [3]Rotaxane with Two Axles Threaded through One Ring
;
_journal_name_full 'Journal of the American Chemical Society'
_journal_page_first 12298
_journal_page_last 12303
_journal_paper_doi 10.1021/ja205167e
_journal_volume 133
_journal_year 2011
_chemical_formula_moiety 'C207 H245 N3 O6,10(C H Cl3)'
_chemical_formula_sum 'C217 H255 Cl30 N3 O6'
_chemical_formula_weight 4064.74
_chemical_name_systematic
; 
 ? 
;
_space_group_IT_number 2
_symmetry_cell_setting triclinic
_symmetry_space_group_name_Hall '-P 1'
_symmetry_space_group_name_H-M 'P -1'
_atom_sites_solution_hydrogens geom
_atom_sites_solution_primary direct
_atom_sites_solution_secondary difmap
_audit_creation_method SHELXL-97
_cell_angle_alpha 91.765(10)
_cell_angle_beta 100.119(9)
_cell_angle_gamma 90.483(13)
_cell_formula_units_Z 2
_cell_length_a 14.886(3)
_cell_length_b 25.124(6)
_cell_length_c 29.790(7)
_cell_measurement_reflns_used 9847
_cell_measurement_temperature 173(2)
_cell_measurement_theta_max 68.8
_cell_measurement_theta_min 21.3
_cell_volume 10962(4)
_computing_cell_refinement 'CrystalClear (Rigaku Corp., 2004)'
_computing_data_collection 'CrystalClear (Rigaku Corp., 2004)'
_computing_data_reduction 'CrystalClear (Rigaku Corp., 2004)'
_computing_molecular_graphics 'Bruker SHELXTL'
_computing_publication_material 'Bruker SHELXTL'
_computing_structure_refinement 'SHELXL-97 (Sheldrick, 1997)'
_computing_structure_solution 'SHELXS-97 (Sheldrick, 1990)'
_diffrn_ambient_temperature 173(2)
_diffrn_measured_fraction_theta_full 0.939
_diffrn_measured_fraction_theta_max 0.923
_diffrn_measurement_device_type CCD
_diffrn_measurement_method '\w scans'
_diffrn_radiation_monochromator confocal
_diffrn_radiation_source 'rotating anode'
_diffrn_radiation_type CuK\a
_diffrn_radiation_wavelength 1.54178
_diffrn_reflns_av_R_equivalents 0.0884
_diffrn_reflns_av_sigmaI/netI 0.0602
_diffrn_reflns_limit_h_max 17
_diffrn_reflns_limit_h_min -17
_diffrn_reflns_limit_k_max 27
_diffrn_reflns_limit_k_min -26
_diffrn_reflns_limit_l_max 35
_diffrn_reflns_limit_l_min -35
_diffrn_reflns_number 143749
_diffrn_reflns_theta_full 67.00
_diffrn_reflns_theta_max 68.52
_diffrn_reflns_theta_min 2.28
_exptl_absorpt_coefficient_mu 3.817
_exptl_absorpt_correction_T_max 1.000
_exptl_absorpt_correction_T_min 0.731
_exptl_absorpt_correction_type multi-scan
_exptl_absorpt_process_details 'Jacobson, R. (1998) Private communication'
_exptl_crystal_colour Colorless
_exptl_crystal_density_diffrn 1.231
_exptl_crystal_description Prism
_exptl_crystal_F_000 4272
_exptl_crystal_size_max 0.20
_exptl_crystal_size_mid 0.20
_exptl_crystal_size_min 0.20
_platon_squeeze_details
;
;
_refine_diff_density_max 0.810
_refine_diff_density_min -0.975
_refine_diff_density_rms 0.110
_refine_ls_extinction_method none
_refine_ls_goodness_of_fit_ref 1.731
_refine_ls_hydrogen_treatment constr
_refine_ls_matrix_type full
_refine_ls_number_parameters 1909
_refine_ls_number_reflns 37247
_refine_ls_number_restraints 1308
_refine_ls_restrained_S_all 1.713
_refine_ls_R_factor_all 0.2215
_refine_ls_R_factor_gt 0.1900
_refine_ls_shift/su_max 0.024
_refine_ls_shift/su_mean 0.000
_refine_ls_structure_factor_coef Fsqd
_refine_ls_weighting_details 'calc w=1/[\s^2^(Fo^2^)+(0.2000P)^2^+0.0000P] where P=(Fo^2^+2Fc^2^)/3'
_refine_ls_weighting_scheme calc
_refine_ls_wR_factor_gt 0.4756
_refine_ls_wR_factor_ref 0.5084
_reflns_number_gt 21402
_reflns_number_total 37247
_reflns_threshold_expression >2sigma(I)
_cod_data_source_file ja205167e_si_005.cif
_cod_data_source_block 5
_cod_database_code 4106535

loop_
_symmetry_equiv_pos_as_xyz
'x, y, z'
'-x, -y, -z'

loop_
_atom_site_label
_atom_site_type_symbol
_atom_site_fract_x
_atom_site_fract_y
_atom_site_fract_z
_atom_site_U_iso_or_equiv
_atom_site_adp_type
_atom_site_occupancy
_atom_site_symmetry_multiplicity
_atom_site_calc_flag
_atom_site_refinement_flags
O1 O 1.0574(8) 0.3988(2) -0.0745(4) 0.254(4) Uani 1 1 d DU
C2 C 0.9627(9) 0.4027(11) -0.0963(11) 0.80(3) Uani 1 1 d DU
H2A H 0.9229 0.4214 -0.0776 0.954 Uiso 1 1 calc R
H2B H 0.9344 0.3690 -0.1104 0.954 Uiso 1 1 calc R
C3 C 1.0030(16) 0.4375(4) -0.1279(7) 0.303(9) Uani 1 1 d DU
H3A H 1.0649 0.4251 -0.1304 0.364 Uiso 1 1 calc R
H3B H 0.9647 0.4351 -0.1587 0.364 Uiso 1 1 calc R
C4 C 1.0081(5) 0.4941(3) -0.1100(3) 0.131(2) Uani 1 1 d DU
H4A H 1.0013 0.5194 -0.1352 0.157 Uiso 1 1 calc R
H4B H 1.0665 0.5017 -0.0891 0.157 Uiso 1 1 calc R
C5 C 0.9288(4) 0.4969(3) -0.0852(2) 0.1087(19) Uani 1 1 d DU
C6 C 0.8597(7) 0.4607(4) -0.0919(4) 0.150(3) Uani 1 1 d U
H6A H 0.8522 0.4371 -0.1179 0.180 Uiso 1 1 calc R
N7 N 0.7929(7) 0.4570(4) -0.0580(3) 0.168(3) Uani 1 1 d U
C8 C 0.7960(5) 0.5045(3) -0.0313(3) 0.118(2) Uani 1 1 d U
C9 C 0.8603(5) 0.5413(3) -0.0303(3) 0.116(2) Uani 1 1 d U
H9A H 0.8575 0.5721 -0.0114 0.139 Uiso 1 1 calc R
C10 C 0.9285(8) 0.5386(5) -0.0535(4) 0.168(4) Uani 1 1 d U
H10A H 0.9761 0.5646 -0.0486 0.202 Uiso 1 1 calc R
C11 C 0.7257(5) 0.5100(3) -0.0035(2) 0.1032(18) Uani 1 1 d U
N12 N 0.6719(5) 0.4660(3) -0.0023(2) 0.1247(19) Uani 1 1 d U
C13 C 0.6135(5) 0.4695(3) 0.0274(2) 0.1062(19) Uani 1 1 d U
C14 C 0.6026(5) 0.5137(3) 0.0578(3) 0.115(2) Uani 1 1 d U
H14A H 0.5566 0.5143 0.0763 0.138 Uiso 1 1 calc R
C15 C 0.6654(4) 0.5563(3) 0.0582(2) 0.0957(16) Uani 1 1 d U
C16 C 0.7245(6) 0.5558(3) 0.0260(3) 0.130(2) Uani 1 1 d U
H16A H 0.7631 0.5856 0.0240 0.156 Uiso 1 1 calc R
C17 C 0.5544(6) 0.4206(3) 0.0279(3) 0.122(2) Uani 1 1 d U
N18 N 0.5595(5) 0.3778(3) -0.0036(2) 0.1271(19) Uani 1 1 d U
C19 C 0.5032(5) 0.3355(3) -0.0021(3) 0.112(2) Uani 1 1 d U
H19A H 0.5096 0.3055 -0.0213 0.134 Uiso 1 1 calc R
C20 C 0.4392(5) 0.3326(3) 0.0243(3) 0.112(2) Uani 1 1 d DU
C21 C 0.4360(8) 0.3769(4) 0.0537(4) 0.162(3) Uani 1 1 d U
H21A H 0.3934 0.3765 0.0740 0.194 Uiso 1 1 calc R
C22 C 0.4930(5) 0.4219(3) 0.0545(2) 0.1065(19) Uani 1 1 d U
H22A H 0.4873 0.4521 0.0737 0.128 Uiso 1 1 calc R
C23 C 0.3806(7) 0.2834(3) 0.0225(4) 0.173(4) Uani 1 1 d DU
H23A H 0.3167 0.2933 0.0233 0.207 Uiso 1 1 calc R
H23B H 0.3820 0.2625 -0.0060 0.207 Uiso 1 1 calc R
C24 C 0.4177(9) 0.2513(5) 0.0631(4) 0.193(4) Uani 1 1 d DU
H24A H 0.4313 0.2731 0.0918 0.232 Uiso 1 1 calc R
H24B H 0.4717 0.2304 0.0587 0.232 Uiso 1 1 calc R
C25 C 0.3330(9) 0.2176(4) 0.0599(10) 0.392(14) Uani 1 1 d DU
H25A H 0.2967 0.2288 0.0833 0.470 Uiso 1 1 calc R
H25B H 0.2945 0.2192 0.0293 0.470 Uiso 1 1 calc R
O26 O 0.3699(6) 0.1649(4) 0.0682(4) 0.271(5) Uani 1 1 d DU
C27 C 0.4437(4) 0.1306(3) 0.0603(3) 0.180(4) Uani 1 1 d GDU
C28 C 0.4616(4) 0.1041(3) 0.02117(19) 0.138(3) Uani 1 1 d GU
H28A H 0.4251 0.1105 -0.0076 0.166 Uiso 1 1 calc R
C29 C 0.5330(4) 0.0684(2) 0.02420(17) 0.135(3) Uani 1 1 d GU
H29A H 0.5453 0.0503 -0.0025 0.162 Uiso 1 1 calc R
C30 C 0.5865(4) 0.0591(2) 0.0663(2) 0.123(2) Uani 1 1 d GU
C31 C 0.5686(4) 0.0855(3) 0.10538(16) 0.154(3) Uani 1 1 d GU
H31A H 0.6052 0.0791 0.1342 0.185 Uiso 1 1 calc R
C32 C 0.4972(5) 0.1213(3) 0.1024(2) 0.163(3) Uani 1 1 d GU
H32A H 0.4850 0.1393 0.1291 0.195 Uiso 1 1 calc R
C33 C 0.6560(6) 0.0223(4) 0.0674(3) 0.142(3) Uani 1 1 d U
H33A H 0.6387 -0.0038 0.0418 0.171 Uiso 1 1 calc R
H33B H 0.6612 0.0028 0.0961 0.171 Uiso 1 1 calc R
C34 C 0.7460(6) 0.0454(4) 0.0646(3) 0.133(3) Uani 1 1 d DU
H34A H 0.7713 0.0621 0.0947 0.160 Uiso 1 1 calc R
H34B H 0.7365 0.0743 0.0425 0.160 Uiso 1 1 calc R
C35 C 0.8172(12) 0.0092(8) 0.0512(8) 0.313(9) Uani 1 1 d DU
H35A H 0.7974 -0.0042 0.0194 0.375 Uiso 1 1 calc R
H35B H 0.8246 -0.0218 0.0712 0.375 Uiso 1 1 calc R
C36 C 0.9186(8) 0.0421(5) 0.0557(4) 0.175(4) Uani 1 1 d U
H36A H 0.9291 0.0642 0.0844 0.210 Uiso 1 1 calc R
H36B H 0.9682 0.0159 0.0576 0.210 Uiso 1 1 calc R
C37 C 0.9221(8) 0.0743(4) 0.0197(4) 0.163(3) Uani 1 1 d U
H37A H 0.8707 0.0991 0.0191 0.196 Uiso 1 1 calc R
H37B H 0.9064 0.0508 -0.0080 0.196 Uiso 1 1 calc R
C38 C 1.0056(11) 0.1095(6) 0.0117(6) 0.223(6) Uani 1 1 d U
H38A H 1.0461 0.1131 0.0418 0.268 Uiso 1 1 calc R
H38B H 1.0388 0.0872 -0.0078 0.268 Uiso 1 1 calc R
C39 C 1.0033(6) 0.1532(4) -0.0039(3) 0.131(3) Uani 1 1 d U
H39A H 0.9766 0.1770 0.0172 0.157 Uiso 1 1 calc R
H39B H 0.9589 0.1510 -0.0329 0.157 Uiso 1 1 calc R
C40 C 1.0901(8) 0.1827(4) -0.0144(4) 0.171(4) Uani 1 1 d U
H40A H 1.1354 0.1848 0.0143 0.205 Uiso 1 1 calc R
H40B H 1.1164 0.1597 -0.0363 0.205 Uiso 1 1 calc R
C41 C 1.0817(5) 0.23922(19) -0.0337(2) 0.140(3) Uani 1 1 d GU
C42 C 1.1019(4) 0.2806(2) -0.00129(18) 0.122(2) Uani 1 1 d GU
H42A H 1.1193 0.2730 0.0301 0.146 Uiso 1 1 calc R
C43 C 1.0969(5) 0.3331(2) -0.0148(2) 0.188(4) Uani 1 1 d GU
H43A H 1.1107 0.3614 0.0073 0.226 Uiso 1 1 calc R
C44 C 1.0715(6) 0.3443(2) -0.0607(3) 0.162(3) Uani 1 1 d GDU
C45 C 1.0513(6) 0.3029(3) -0.0930(2) 0.296(9) Uani 1 1 d GU
H45A H 1.0339 0.3105 -0.1244 0.355 Uiso 1 1 calc R
C46 C 1.0563(6) 0.2504(3) -0.0795(2) 0.164(4) Uani 1 1 d GU
H46A H 1.0425 0.2221 -0.1017 0.197 Uiso 1 1 calc R
C47 C 0.6636(4) 0.6032(2) 0.08922(17) 0.121(2) Uani 1 1 d GU
C48 C 0.7043(4) 0.6511(2) 0.08125(18) 0.142(3) Uani 1 1 d GU
H48A H 0.7303 0.6548 0.0546 0.171 Uiso 1 1 calc R
C49 C 0.7070(4) 0.69376(19) 0.1123(2) 0.153(3) Uani 1 1 d GU
H49A H 0.7348 0.7265 0.1069 0.183 Uiso 1 1 calc R
C50 C 0.6690(5) 0.6884(2) 0.1514(2) 0.163(3) Uani 1 1 d GU
H50A H 0.6708 0.7176 0.1727 0.196 Uiso 1 1 calc R
C51 C 0.6282(4) 0.6405(3) 0.15937(17) 0.142(3) Uani 1 1 d GU
H51A H 0.6023 0.6368 0.1861 0.170 Uiso 1 1 calc R
C52 C 0.6255(4) 0.5978(2) 0.1283(2) 0.136(3) Uani 1 1 d GU
H52A H 0.5977 0.5650 0.1337 0.163 Uiso 1 1 calc R
C53 C 1.2139(3) 0.28352(15) 0.39871(13) 0.0478(8) Uani 1 1 d U
C54 C 1.1878(3) 0.28996(16) 0.34719(13) 0.0503(9) Uani 1 1 d U
C55 C 1.0965(3) 0.29903(16) 0.32863(14) 0.0553(9) Uani 1 1 d U
H55A H 1.0533 0.2996 0.3486 0.066 Uiso 1 1 calc R
C56 C 1.0653(3) 0.30721(16) 0.28294(14) 0.0554(9) Uani 1 1 d U
H56A H 1.0028 0.3142 0.2720 0.066 Uiso 1 1 calc R
C57 C 1.1278(3) 0.30491(19) 0.25344(16) 0.0665(11) Uani 1 1 d U
C58 C 1.2163(3) 0.2938(2) 0.26949(17) 0.0717(12) Uani 1 1 d U
H58A H 1.2578 0.2902 0.2488 0.086 Uiso 1 1 calc R
C59 C 1.2465(3) 0.28781(18) 0.31480(16) 0.0643(11) Uani 1 1 d U
H59A H 1.3096 0.2819 0.3251 0.077 Uiso 1 1 calc R
O60 O 1.1045(3) 0.31055(15) 0.20732(13) 0.0864(10) Uani 1 1 d U
C61 C 1.0110(4) 0.3203(2) 0.18712(18) 0.0757(13) Uani 1 1 d U
H61A H 0.9910 0.3551 0.1980 0.091 Uiso 1 1 calc R
H61B H 0.9700 0.2920 0.1948 0.091 Uiso 1 1 calc R
C62 C 1.0104(4) 0.3201(2) 0.13729(19) 0.0820(14) Uani 1 1 d U
H62A H 1.0351 0.2859 0.1278 0.098 Uiso 1 1 calc R
H62B H 1.0510 0.3491 0.1306 0.098 Uiso 1 1 calc R
C63 C 0.9118(3) 0.3277(2) 0.10859(17) 0.0745(13) Uani 1 1 d U
H63A H 0.8693 0.3012 0.1177 0.089 Uiso 1 1 calc R
H63B H 0.8898 0.3637 0.1153 0.089 Uiso 1 1 calc R
C64 C 0.9117(4) 0.3212(2) 0.05839(18) 0.0764(13) Uani 1 1 d U
H64A H 0.9325 0.2849 0.0518 0.092 Uiso 1 1 calc R
H64B H 0.9558 0.3469 0.0497 0.092 Uiso 1 1 calc R
C65 C 0.8186(3) 0.3296(2) 0.02963(17) 0.0746(13) Uani 1 1 d U
H65A H 0.7982 0.3663 0.0349 0.089 Uiso 1 1 calc R
H65B H 0.7736 0.3045 0.0383 0.089 Uiso 1 1 calc R
C66 C 0.8248(4) 0.3205(2) -0.02103(18) 0.0768(13) Uani 1 1 d U
H66A H 0.8636 0.3484 -0.0310 0.092 Uiso 1 1 calc R
H66B H 0.8517 0.2853 -0.0259 0.092 Uiso 1 1 calc R
O67 O 0.7334(2) 0.32265(14) -0.04639(11) 0.0760(9) Uani 1 1 d U
C68 C 0.7178(3) 0.32304(19) -0.09273(16) 0.0672(11) Uani 1 1 d U
C69 C 0.6362(3) 0.3356(2) -0.11538(17) 0.0721(12) Uani 1 1 d U
H69A H 0.5892 0.3430 -0.0984 0.086 Uiso 1 1 calc R
C70 C 0.6155(3) 0.33842(17) -0.16277(15) 0.0600(10) Uani 1 1 d U
H70A H 0.5548 0.3454 -0.1773 0.072 Uiso 1 1 calc R
C71 C 0.6833(3) 0.33115(18) -0.18861(15) 0.0613(10) Uani 1 1 d U
C72 C 0.7687(3) 0.31908(18) -0.16498(16) 0.0651(11) Uani 1 1 d U
H72A H 0.8170 0.3144 -0.1817 0.078 Uiso 1 1 calc R
C73 C 0.7870(3) 0.31355(19) -0.11894(17) 0.0695(12) Uani 1 1 d U
H73A H 0.8461 0.3034 -0.1045 0.083 Uiso 1 1 calc R
C74 C 0.6674(3) 0.33858(16) -0.23928(13) 0.0525(9) Uani 1 1 d U
C75 C 0.5731(3) 0.36365(16) -0.25595(13) 0.0513(9) Uani 1 1 d U
C76 C 0.4920(3) 0.33131(19) -0.25985(15) 0.0624(11) Uani 1 1 d U
H76A H 0.4979 0.2944 -0.2540 0.075 Uiso 1 1 calc R
C77 C 0.4081(3) 0.35134(19) -0.27145(16) 0.0648(11) Uani 1 1 d U
H77A H 0.3570 0.3289 -0.2700 0.078 Uiso 1 1 calc R
C78 C 0.3916(3) 0.4044(2) -0.28575(17) 0.0683(12) Uani 1 1 d U
C79 C 0.4733(3) 0.4363(2) -0.28329(17) 0.0721(12) Uani 1 1 d U
H79A H 0.4683 0.4726 -0.2913 0.087 Uiso 1 1 calc R
C80 C 0.5597(3) 0.41486(18) -0.26940(15) 0.0623(11) Uani 1 1 d U
H80A H 0.6117 0.4371 -0.2693 0.075 Uiso 1 1 calc R
C81 C 0.3001(4) 0.4271(2) -0.2986(2) 0.0884(15) Uani 1 1 d U
C82 C 0.2782(7) 0.4675(4) -0.2670(3) 0.144(3) Uani 1 1 d U
H82A H 0.2874 0.4535 -0.2362 0.217 Uiso 1 1 calc R
H82B H 0.2143 0.4778 -0.2760 0.217 Uiso 1 1 calc R
H82C H 0.3179 0.4988 -0.2673 0.217 Uiso 1 1 calc R
C83 C 0.2213(7) 0.3877(4) -0.3041(4) 0.151(3) Uani 1 1 d U
H83A H 0.2175 0.3728 -0.2745 0.227 Uiso 1 1 calc R
H83B H 0.2309 0.3589 -0.3256 0.227 Uiso 1 1 calc R
H83C H 0.1643 0.4058 -0.3157 0.227 Uiso 1 1 calc R
C84 C 0.2874(6) 0.4455(4) -0.3510(3) 0.127(2) Uani 1 1 d U
H84A H 0.2271 0.4612 -0.3597 0.190 Uiso 1 1 calc R
H84B H 0.2929 0.4145 -0.3710 0.190 Uiso 1 1 calc R
H84C H 0.3347 0.4720 -0.3538 0.190 Uiso 1 1 calc R
C85 C 0.7433(3) 0.37819(17) -0.25010(14) 0.0558(10) Uani 1 1 d U
C86 C 0.7860(3) 0.37121(19) -0.28702(15) 0.0626(11) Uani 1 1 d U
H86A H 0.7716 0.3404 -0.3064 0.075 Uiso 1 1 calc R
C87 C 0.8492(3) 0.40752(19) -0.29689(16) 0.0662(11) Uani 1 1 d U
H87A H 0.8765 0.4015 -0.3231 0.079 Uiso 1 1 calc R
C88 C 0.8739(3) 0.45328(19) -0.26886(16) 0.0672(11) Uani 1 1 d U
C89 C 0.8335(3) 0.4588(2) -0.23076(18) 0.0740(13) Uani 1 1 d U
H89A H 0.8507 0.4879 -0.2098 0.089 Uiso 1 1 calc R
C90 C 0.7682(3) 0.4226(2) -0.22270(17) 0.0702(12) Uani 1 1 d U
H90A H 0.7394 0.4287 -0.1970 0.084 Uiso 1 1 calc R
C91 C 0.9460(4) 0.4930(2) -0.27805(18) 0.0763(13) Uani 1 1 d U
C92 C 0.8964(7) 0.5508(4) -0.2864(3) 0.138(3) Uani 1 1 d U
H92A H 0.8428 0.5468 -0.3107 0.206 Uiso 1 1 calc R
H92B H 0.9394 0.5765 -0.2953 0.206 Uiso 1 1 calc R
H92C H 0.8773 0.5636 -0.2582 0.206 Uiso 1 1 calc R
C93 C 0.9803(5) 0.4811(3) -0.3247(2) 0.109(2) Uani 1 1 d U
H93A H 0.9290 0.4837 -0.3501 0.163 Uiso 1 1 calc R
H93B H 1.0052 0.4451 -0.3247 0.163 Uiso 1 1 calc R
H93C H 1.0279 0.5071 -0.3282 0.163 Uiso 1 1 calc R
C94 C 1.0368(6) 0.4872(4) -0.2390(3) 0.132(3) Uani 1 1 d U
H94A H 1.0209 0.4939 -0.2088 0.198 Uiso 1 1 calc R
H94B H 1.0834 0.5130 -0.2440 0.198 Uiso 1 1 calc R
H94C H 1.0606 0.4511 -0.2408 0.198 Uiso 1 1 calc R
C95 C 0.6683(3) 0.28527(16) -0.26781(13) 0.0509(9) Uani 1 1 d U
C96 C 0.6357(3) 0.28348(17) -0.31356(14) 0.0564(10) Uani 1 1 d U
H96A H 0.6099 0.3147 -0.3273 0.068 Uiso 1 1 calc R
C97 C 0.6387(3) 0.23767(16) -0.34112(14) 0.0529(9) Uani 1 1 d U
H97A H 0.6152 0.2384 -0.3729 0.063 Uiso 1 1 calc R
C98 C 0.6760(3) 0.19070(18) -0.32229(15) 0.0592(10) Uani 1 1 d U
C99 C 0.7085(3) 0.1927(2) -0.27593(16) 0.0675(11) Uani 1 1 d U
H99A H 0.7350 0.1616 -0.2622 0.081 Uiso 1 1 calc R
C100 C 0.7045(3) 0.23851(17) -0.24780(15) 0.0584(10) Uani 1 1 d U
H10K H 0.7261 0.2377 -0.2159 0.070 Uiso 1 1 calc R
C101 C 0.6801(3) 0.13962(19) -0.35018(16) 0.0656(11) Uani 1 1 d U
C102 C 0.6422(4) 0.1481(2) -0.4029(2) 0.0865(15) Uani 1 1 d U
H10B H 0.6462 0.1146 -0.4202 0.130 Uiso 1 1 calc R
H10C H 0.6786 0.1757 -0.4141 0.130 Uiso 1 1 calc R
H10D H 0.5783 0.1590 -0.4068 0.130 Uiso 1 1 calc R
C103 C 0.6227(4) 0.0969(2) -0.3342(2) 0.0876(15) Uani 1 1 d U
H10E H 0.6447 0.0910 -0.3018 0.131 Uiso 1 1 calc R
H10F H 0.6272 0.0637 -0.3518 0.131 Uiso 1 1 calc R
H10G H 0.5590 0.1080 -0.3386 0.131 Uiso 1 1 calc R
C104 C 0.7775(4) 0.1222(3) -0.3474(2) 0.0900(16) Uani 1 1 d U
H10H H 0.8043 0.1162 -0.3156 0.135 Uiso 1 1 calc R
H10I H 0.8126 0.1501 -0.3593 0.135 Uiso 1 1 calc R
H10J H 0.7790 0.0892 -0.3656 0.135 Uiso 1 1 calc R
C105 C 1.2120(3) 0.33623(15) 0.42446(13) 0.0493(9) Uani 1 1 d U
C106 C 1.2523(3) 0.34061(16) 0.47113(13) 0.0482(8) Uani 1 1 d U
H10L H 1.2826 0.3108 0.4855 0.058 Uiso 1 1 calc R
C107 C 1.2484(2) 0.38756(15) 0.49622(13) 0.0472(8) Uani 1 1 d U
H10M H 1.2771 0.3893 0.5274 0.057 Uiso 1 1 calc R
C108 C 1.2038(3) 0.43247(16) 0.47731(14) 0.0527(9) Uani 1 1 d U
C109 C 1.1647(3) 0.4273(2) 0.43168(17) 0.0705(12) Uani 1 1 d U
H10N H 1.1315 0.4564 0.4177 0.085 Uiso 1 1 calc R
C110 C 1.1720(3) 0.38172(18) 0.40561(16) 0.0605(10) Uani 1 1 d U
H11J H 1.1488 0.3816 0.3738 0.073 Uiso 1 1 calc R
C111 C 1.1946(3) 0.48138(18) 0.50649(15) 0.0616(10) Uani 1 1 d U
C112 C 1.1313(4) 0.4696(2) 0.53919(19) 0.0777(13) Uani 1 1 d U
H11A H 1.1546 0.4395 0.5577 0.117 Uiso 1 1 calc R
H11B H 1.0704 0.4606 0.5220 0.117 Uiso 1 1 calc R
H11C H 1.1277 0.5010 0.5591 0.117 Uiso 1 1 calc R
C113 C 1.2866(3) 0.4986(2) 0.53282(17) 0.0710(12) Uani 1 1 d U
H11D H 1.3128 0.4696 0.5519 0.107 Uiso 1 1 calc R
H11E H 1.2796 0.5300 0.5522 0.107 Uiso 1 1 calc R
H11F H 1.3271 0.5075 0.5115 0.107 Uiso 1 1 calc R
C114 C 1.1575(4) 0.5299(2) 0.47653(19) 0.0795(14) Uani 1 1 d U
H11G H 1.0972 0.5207 0.4588 0.119 Uiso 1 1 calc R
H11H H 1.1996 0.5380 0.4557 0.119 Uiso 1 1 calc R
H11I H 1.1527 0.5611 0.4965 0.119 Uiso 1 1 calc R
C115 C 1.1443(2) 0.24324(15) 0.41200(12) 0.0446(8) Uani 1 1 d U
C116 C 1.1234(3) 0.19568(15) 0.38589(13) 0.0490(9) Uani 1 1 d U
H11K H 1.1518 0.1890 0.3601 0.059 Uiso 1 1 calc R
C117 C 1.0622(3) 0.15823(16) 0.39687(13) 0.0502(9) Uani 1 1 d U
H11L H 1.0505 0.1262 0.3788 0.060 Uiso 1 1 calc R
C118 C 1.0172(3) 0.16675(16) 0.43410(13) 0.0510(9) Uani 1 1 d U
C119 C 1.0383(3) 0.21263(16) 0.46008(13) 0.0505(9) Uani 1 1 d U
H11M H 1.0105 0.2188 0.4861 0.061 Uiso 1 1 calc R
C120 C 1.1000(3) 0.25075(16) 0.44905(14) 0.0519(9) Uani 1 1 d U
H12J H 1.1117 0.2825 0.4674 0.062 Uiso 1 1 calc R
C121 C 0.9502(3) 0.12358(17) 0.44572(14) 0.0556(9) Uani 1 1 d U
C122 C 0.8738(4) 0.1135(3) 0.4058(2) 0.0936(16) Uani 1 1 d U
H12A H 0.8320 0.0863 0.4135 0.140 Uiso 1 1 calc R
H12B H 0.8993 0.1011 0.3792 0.140 Uiso 1 1 calc R
H12C H 0.8407 0.1466 0.3987 0.140 Uiso 1 1 calc R
C123 C 0.9993(4) 0.0735(2) 0.4589(2) 0.0897(16) Uani 1 1 d U
H12D H 0.9560 0.0467 0.4658 0.134 Uiso 1 1 calc R
H12E H 1.0464 0.0806 0.4859 0.134 Uiso 1 1 calc R
H12F H 1.0281 0.0602 0.4336 0.134 Uiso 1 1 calc R
C124 C 0.9055(4) 0.1432(3) 0.4875(2) 0.0947(17) Uani 1 1 d U
H12G H 0.8629 0.1158 0.4942 0.142 Uiso 1 1 calc R
H12H H 0.8724 0.1762 0.4799 0.142 Uiso 1 1 calc R
H12I H 0.9533 0.1497 0.5142 0.142 Uiso 1 1 calc R
C125 C 1.3114(2) 0.25954(14) 0.41003(12) 0.0442(8) Uani 1 1 d U
C126 C 1.3875(3) 0.29219(16) 0.40527(13) 0.0492(9) Uani 1 1 d U
H12K H 1.3771 0.3284 0.3979 0.059 Uiso 1 1 calc R
C127 C 1.4754(3) 0.27370(16) 0.41082(13) 0.0523(9) Uani 1 1 d U
H12L H 1.5231 0.2964 0.4050 0.063 Uiso 1 1 calc R
C128 C 1.4956(3) 0.22137(16) 0.42505(13) 0.0506(9) Uani 1 1 d U
C129 C 1.4204(3) 0.18946(17) 0.43117(14) 0.0566(10) Uani 1 1 d U
H12M H 1.4306 0.1540 0.4408 0.068 Uiso 1 1 calc R
C130 C 1.3326(3) 0.20841(16) 0.42349(13) 0.0509(9) Uani 1 1 d U
H13J H 1.2843 0.1852 0.4277 0.061 Uiso 1 1 calc R
C131 C 1.5902(3) 0.19735(17) 0.43001(14) 0.0570(10) Uani 1 1 d U
C132 C 1.6191(3) 0.1845(2) 0.48195(16) 0.0692(12) Uani 1 1 d U
H13A H 1.6800 0.1688 0.4870 0.104 Uiso 1 1 calc R
H13B H 1.5751 0.1592 0.4906 0.104 Uiso 1 1 calc R
H13C H 1.6202 0.2174 0.5006 0.104 Uiso 1 1 calc R
C133 C 1.6612(4) 0.2365(2) 0.41785(19) 0.0767(13) Uani 1 1 d U
H13D H 1.6459 0.2444 0.3854 0.115 Uiso 1 1 calc R
H13E H 1.7218 0.2206 0.4241 0.115 Uiso 1 1 calc R
H13F H 1.6612 0.2695 0.4363 0.115 Uiso 1 1 calc R
C134 C 1.5912(4) 0.1489(2) 0.40187(18) 0.0725(12) Uani 1 1 d U
H13G H 1.5743 0.1574 0.3696 0.109 Uiso 1 1 calc R
H13H H 1.5475 0.1230 0.4097 0.109 Uiso 1 1 calc R
H13I H 1.6526 0.1339 0.4074 0.109 Uiso 1 1 calc R
C135 C 0.8531(3) 0.16171(16) 0.23806(14) 0.0542(9) Uani 1 1 d U
C136 C 0.8366(3) 0.17158(17) 0.18624(14) 0.0554(10) Uani 1 1 d U
C137 C 0.7504(3) 0.18220(17) 0.16335(15) 0.0606(10) Uani 1 1 d U
H13K H 0.7023 0.1839 0.1804 0.073 Uiso 1 1 calc R
C138 C 0.7292(3) 0.19057(19) 0.11686(16) 0.0668(11) Uani 1 1 d U
H13L H 0.6687 0.1986 0.1029 0.080 Uiso 1 1 calc R
C139 C 0.7991(3) 0.18685(18) 0.09099(15) 0.0601(10) Uani 1 1 d U
C140 C 0.8879(3) 0.17811(18) 0.11359(16) 0.0653(11) Uani 1 1 d U
H14N H 0.9370 0.1779 0.0971 0.078 Uiso 1 1 calc R
C141 C 0.9044(3) 0.16979(17) 0.15952(15) 0.0595(10) Uani 1 1 d U
H14O H 0.9651 0.1624 0.1738 0.071 Uiso 1 1 calc R
O142 O 0.7883(2) 0.19248(14) 0.04511(12) 0.0776(9) Uani 1 1 d U
C143 C 0.6984(3) 0.1918(2) 0.01977(17) 0.0733(12) Uani 1 1 d U
H14B H 0.6675 0.2253 0.0258 0.088 Uiso 1 1 calc R
H14C H 0.6631 0.1618 0.0292 0.088 Uiso 1 1 calc R
C144 C 0.7018(4) 0.1859(2) -0.02771(17) 0.0755(13) Uani 1 1 d U
H14D H 0.7276 0.1507 -0.0336 0.091 Uiso 1 1 calc R
H14E H 0.7435 0.2136 -0.0358 0.091 Uiso 1 1 calc R
C145 C 0.6061(4) 0.1907(2) -0.05944(18) 0.0786(13) Uani 1 1 d U
H14F H 0.5654 0.1625 -0.0514 0.094 Uiso 1 1 calc R
H14G H 0.5799 0.2254 -0.0523 0.094 Uiso 1 1 calc R
C146 C 0.6040(3) 0.1866(2) -0.10952(17) 0.0726(12) Uani 1 1 d U
H14H H 0.6272 0.1515 -0.1179 0.087 Uiso 1 1 calc R
H14I H 0.6436 0.2146 -0.1186 0.087 Uiso 1 1 calc R
C147 C 0.5055(4) 0.1931(3) -0.1344(2) 0.0883(15) Uani 1 1 d U
H14J H 0.4827 0.2282 -0.1258 0.106 Uiso 1 1 calc R
H14K H 0.4662 0.1652 -0.1249 0.106 Uiso 1 1 calc R
C148 C 0.4992(3) 0.1890(2) -0.18656(16) 0.0664(11) Uani 1 1 d U
H14L H 0.5337 0.2187 -0.1970 0.080 Uiso 1 1 calc R
H14M H 0.5252 0.1549 -0.1956 0.080 Uiso 1 1 calc R
O149 O 0.4060(2) 0.19143(12) -0.20623(10) 0.0631(7) Uani 1 1 d U
C150 C 0.3835(3) 0.19670(17) -0.25196(15) 0.0583(10) Uani 1 1 d U
C151 C 0.4435(3) 0.19493(16) -0.28292(13) 0.0527(9) Uani 1 1 d U
H15A H 0.5066 0.1892 -0.2725 0.063 Uiso 1 1 calc R
C152 C 0.4115(3) 0.20144(16) -0.32832(14) 0.0517(9) Uani 1 1 d U
H15B H 0.4537 0.1998 -0.3488 0.062 Uiso 1 1 calc R
C153 C 0.3216(3) 0.21027(16) -0.34568(13) 0.0504(9) Uani 1 1 d U
C154 C 0.2607(3) 0.21398(17) -0.31482(14) 0.0556(9) Uani 1 1 d U
H15C H 0.1979 0.2204 -0.3256 0.067 Uiso 1 1 calc R
C155 C 0.2915(3) 0.20839(18) -0.26930(16) 0.0628(11) Uani 1 1 d U
H15D H 0.2498 0.2125 -0.2487 0.075 Uiso 1 1 calc R
C156 C 0.2923(2) 0.21745(15) -0.39825(12) 0.0463(8) Uani 1 1 d U
C157 C 0.3623(2) 0.25690(14) -0.41228(12) 0.0419(8) Uani 1 1 d U
C158 C 0.3840(2) 0.30312(14) -0.38721(13) 0.0454(8) Uani 1 1 d U
H15E H 0.3564 0.3098 -0.3612 0.055 Uiso 1 1 calc R
C159 C 0.4452(2) 0.34107(15) -0.39829(12) 0.0455(8) Uani 1 1 d U
H15F H 0.4558 0.3732 -0.3804 0.055 Uiso 1 1 calc R
C160 C 0.4908(3) 0.33290(16) -0.43472(13) 0.0496(9) Uani 1 1 d U
C161 C 0.4677(3) 0.28502(16) -0.46007(14) 0.0514(9) Uani 1 1 d U
H16K H 0.4956 0.2781 -0.4860 0.062 Uiso 1 1 calc R
C162 C 0.4073(2) 0.24769(15) -0.44964(12) 0.0451(8) Uani 1 1 d U
H16L H 0.3958 0.2157 -0.4676 0.054 Uiso 1 1 calc R
C163 C 0.5568(3) 0.37411(16) -0.44700(14) 0.0531(9) Uani 1 1 d U
C164 C 0.5074(4) 0.4247(2) -0.45969(18) 0.0753(13) Uani 1 1 d U
H16B H 0.4582 0.4176 -0.4857 0.113 Uiso 1 1 calc R
H16C H 0.5502 0.4510 -0.4679 0.113 Uiso 1 1 calc R
H16D H 0.4816 0.4386 -0.4337 0.113 Uiso 1 1 calc R
C165 C 0.6012(4) 0.3571(2) -0.48793(19) 0.0784(13) Uani 1 1 d U
H16E H 0.5536 0.3496 -0.5146 0.118 Uiso 1 1 calc R
H16F H 0.6371 0.3249 -0.4806 0.118 Uiso 1 1 calc R
H16G H 0.6413 0.3858 -0.4946 0.118 Uiso 1 1 calc R
C166 C 0.6341(4) 0.3860(2) -0.40602(18) 0.0772(13) Uani 1 1 d U
H16H H 0.6761 0.4127 -0.4143 0.116 Uiso 1 1 calc R
H16I H 0.6673 0.3532 -0.3977 0.116 Uiso 1 1 calc R
H16J H 0.6079 0.3996 -0.3800 0.116 Uiso 1 1 calc R
C167 C 0.1944(2) 0.23919(14) -0.40964(12) 0.0438(8) Uani 1 1 d U
C168 C 0.1738(3) 0.28994(15) -0.42370(13) 0.0492(9) Uani 1 1 d U
H16M H 0.2218 0.3131 -0.4285 0.059 Uiso 1 1 calc R
C169 C 0.0854(3) 0.30816(17) -0.43110(14) 0.0539(9) Uani 1 1 d U
H16N H 0.0747 0.3436 -0.4409 0.065 Uiso 1 1 calc R
C170 C 0.0110(3) 0.27673(16) -0.42483(14) 0.0543(9) Uani 1 1 d U
C171 C 0.0312(3) 0.22366(16) -0.41302(13) 0.0513(9) Uani 1 1 d U
H17J H -0.0171 0.1997 -0.4103 0.062 Uiso 1 1 calc R
C172 C 0.1205(2) 0.20601(15) -0.40531(12) 0.0461(8) Uani 1 1 d U
H17K H 0.1319 0.1702 -0.3968 0.055 Uiso 1 1 calc R
C173 C -0.0868(3) 0.29773(18) -0.43405(16) 0.0631(11) Uani 1 1 d U
C174 C -0.1127(4) 0.3140(2) -0.48405(18) 0.0795(14) Uani 1 1 d U
H17A H -0.1124 0.2825 -0.5043 0.119 Uiso 1 1 calc R
H17B H -0.0683 0.3403 -0.4907 0.119 Uiso 1 1 calc R
H17C H -0.1737 0.3294 -0.4890 0.119 Uiso 1 1 calc R
C175 C -0.0897(4) 0.3486(2) -0.4044(2) 0.0815(14) Uani 1 1 d U
H17D H -0.1515 0.3629 -0.4099 0.122 Uiso 1 1 calc R
H17E H -0.0467 0.3751 -0.4122 0.122 Uiso 1 1 calc R
H17F H -0.0726 0.3402 -0.3721 0.122 Uiso 1 1 calc R
C176 C -0.1554(4) 0.2598(2) -0.4238(2) 0.0903(16) Uani 1 1 d U
H17G H -0.1562 0.2277 -0.4434 0.136 Uiso 1 1 calc R
H17H H -0.2157 0.2762 -0.4293 0.136 Uiso 1 1 calc R
H17I H -0.1402 0.2502 -0.3917 0.136 Uiso 1 1 calc R
C177 C 0.2928(2) 0.16241(15) -0.42455(12) 0.0446(8) Uani 1 1 d U
C178 C 0.3338(3) 0.11841(18) -0.40539(16) 0.0646(11) Uani 1 1 d U
H17L H 0.3606 0.1203 -0.3740 0.077 Uiso 1 1 calc R
C179 C 0.3382(3) 0.0707(2) -0.43002(17) 0.0685(12) Uani 1 1 d U
H17M H 0.3674 0.0408 -0.4154 0.082 Uiso 1 1 calc R
C180 C 0.3002(3) 0.06692(17) -0.47537(14) 0.0551(9) Uani 1 1 d U
C181 C 0.2556(2) 0.11142(15) -0.49620(13) 0.0462(8) Uani 1 1 d U
H18J H 0.2287 0.1100 -0.5276 0.055 Uiso 1 1 calc R
C182 C 0.2522(3) 0.15804(16) -0.46917(13) 0.0491(9) Uani 1 1 d U
H18K H 0.2202 0.1877 -0.4826 0.059 Uiso 1 1 calc R
C183 C 0.3075(3) 0.01554(18) -0.50500(15) 0.0619(10) Uani 1 1 d U
C184 C 0.3424(4) -0.0309(2) -0.4763(2) 0.0909(16) Uani 1 1 d U
H18A H 0.3460 -0.0623 -0.4962 0.136 Uiso 1 1 calc R
H18B H 0.3007 -0.0384 -0.4552 0.136 Uiso 1 1 calc R
H18C H 0.4032 -0.0221 -0.4590 0.136 Uiso 1 1 calc R
C185 C 0.3757(4) 0.0281(2) -0.53605(18) 0.0758(13) Uani 1 1 d U
H18D H 0.3827 -0.0033 -0.5554 0.114 Uiso 1 1 calc R
H18E H 0.4348 0.0379 -0.5174 0.114 Uiso 1 1 calc R
H18F H 0.3534 0.0578 -0.5553 0.114 Uiso 1 1 calc R
C186 C 0.2126(4) 0.0003(2) -0.5324(2) 0.0880(15) Uani 1 1 d U
H18G H 0.2172 -0.0321 -0.5510 0.132 Uiso 1 1 calc R
H18H H 0.1901 0.0294 -0.5523 0.132 Uiso 1 1 calc R
H18I H 0.1703 -0.0061 -0.5114 0.132 Uiso 1 1 calc R
C187 C 0.9490(3) 0.13785(16) 0.25373(13) 0.0530(9) Uani 1 1 d U
C188 C 0.9632(3) 0.0853(2) 0.26755(17) 0.0701(12) Uani 1 1 d U
H18L H 0.9121 0.0623 0.2674 0.084 Uiso 1 1 calc R
C189 C 1.0499(4) 0.0663(2) 0.28133(18) 0.0766(13) Uani 1 1 d U
H18M H 1.0565 0.0300 0.2890 0.092 Uiso 1 1 calc R
C190 C 1.1263(3) 0.0971(2) 0.28443(17) 0.0718(12) Uani 1 1 d U
C191 C 1.1136(3) 0.15090(19) 0.27164(16) 0.0654(11) Uani 1 1 d U
H19K H 1.1651 0.1739 0.2731 0.078 Uiso 1 1 calc R
C192 C 1.0265(3) 0.17018(18) 0.25701(14) 0.0562(10) Uani 1 1 d U
H19L H 1.0197 0.2064 0.2490 0.067 Uiso 1 1 calc R
C193 C 1.2219(4) 0.0751(3) 0.3025(2) 0.0948(17) Uani 1 1 d U
C194 C 1.2251(7) 0.0532(4) 0.3504(3) 0.133(3) Uani 1 1 d U
H19B H 1.2136 0.0821 0.3715 0.199 Uiso 1 1 calc R
H19C H 1.2855 0.0383 0.3611 0.199 Uiso 1 1 calc R
H19D H 1.1784 0.0252 0.3492 0.199 Uiso 1 1 calc R
C195 C 1.2992(5) 0.1163(3) 0.3047(3) 0.110(2) Uani 1 1 d U
H19E H 1.2903 0.1458 0.3258 0.165 Uiso 1 1 calc R
H19F H 1.2990 0.1300 0.2742 0.165 Uiso 1 1 calc R
H19G H 1.3579 0.0995 0.3156 0.165 Uiso 1 1 calc R
C196 C 1.2392(5) 0.0293(3) 0.2691(2) 0.1004(18) Uani 1 1 d U
H19H H 1.2996 0.0144 0.2795 0.151 Uiso 1 1 calc R
H19I H 1.2364 0.0432 0.2385 0.151 Uiso 1 1 calc R
H19J H 1.1925 0.0014 0.2682 0.151 Uiso 1 1 calc R
C197 C 0.7778(3) 0.12340(17) 0.24677(14) 0.0562(10) Uani 1 1 d U
C198 C 0.7548(3) 0.07857(19) 0.21829(16) 0.0650(11) Uani 1 1 d U
H19M H 0.7859 0.0726 0.1934 0.078 Uiso 1 1 calc R
C199 C 0.6879(4) 0.0422(2) 0.22489(19) 0.0799(14) Uani 1 1 d U
H19N H 0.6691 0.0150 0.2023 0.096 Uiso 1 1 calc R
C200 C 0.6475(3) 0.04472(19) 0.26397(16) 0.0649(11) Uani 1 1 d U
C201 C 0.6727(3) 0.0905(2) 0.29296(17) 0.0717(12) Uani 1 1 d U
H20J H 0.6442 0.0958 0.3189 0.086 Uiso 1 1 calc R
C202 C 0.7369(3) 0.12752(19) 0.28501(16) 0.0630(11) Uani 1 1 d U
H20K H 0.7532 0.1564 0.3063 0.076 Uiso 1 1 calc R
C203 C 0.5762(3) 0.0039(2) 0.27396(17) 0.0736(12) Uani 1 1 d U
C204 C 0.4820(10) 0.0203(6) 0.2375(5) 0.198(5) Uani 1 1 d U
H20A H 0.4314 -0.0034 0.2412 0.297 Uiso 1 1 calc R
H20B H 0.4934 0.0167 0.2062 0.297 Uiso 1 1 calc R
H20C H 0.4662 0.0572 0.2439 0.297 Uiso 1 1 calc R
C205 C 0.5480(6) 0.0142(4) 0.3194(3) 0.130(3) Uani 1 1 d U
H20D H 0.5984 0.0056 0.3438 0.196 Uiso 1 1 calc R
H20E H 0.4947 -0.0081 0.3216 0.196 Uiso 1 1 calc R
H20F H 0.5325 0.0518 0.3225 0.196 Uiso 1 1 calc R
C206 C 0.6164(8) -0.0495(4) 0.2721(4) 0.168(4) Uani 1 1 d U
H20G H 0.6729 -0.0507 0.2946 0.252 Uiso 1 1 calc R
H20H H 0.6299 -0.0569 0.2416 0.252 Uiso 1 1 calc R
H20I H 0.5731 -0.0763 0.2790 0.252 Uiso 1 1 calc R
C207 C 0.8484(3) 0.21533(16) 0.26606(13) 0.0509(9) Uani 1 1 d U
C208 C 0.8076(3) 0.26053(18) 0.24873(15) 0.0601(10) Uani 1 1 d U
H20L H 0.7832 0.2613 0.2171 0.072 Uiso 1 1 calc R
C209 C 0.8010(3) 0.3051(2) 0.27607(16) 0.0672(11) Uani 1 1 d U
H20M H 0.7744 0.3364 0.2627 0.081 Uiso 1 1 calc R
C210 C 0.8320(3) 0.30508(18) 0.32227(15) 0.0592(10) Uani 1 1 d U
C211 C 0.8735(3) 0.26057(16) 0.33982(14) 0.0519(9) Uani 1 1 d U
H21K H 0.8968 0.2597 0.3716 0.062 Uiso 1 1 calc R
C212 C 0.8824(3) 0.21733(17) 0.31263(14) 0.0536(9) Uani 1 1 d U
H21L H 0.9132 0.1872 0.3260 0.064 Uiso 1 1 calc R
C213 C 0.8247(3) 0.35793(19) 0.35173(16) 0.0660(11) Uani 1 1 d U
C214 C 0.7234(6) 0.3682(3) 0.3484(3) 0.127(2) Uani 1 1 d U
H21B H 0.6968 0.3758 0.3168 0.190 Uiso 1 1 calc R
H21C H 0.7148 0.3988 0.3684 0.190 Uiso 1 1 calc R
H21D H 0.6933 0.3367 0.3579 0.190 Uiso 1 1 calc R
C215 C 0.8589(5) 0.3474(3) 0.4035(3) 0.111(2) Uani 1 1 d U
H21E H 0.8550 0.3802 0.4216 0.167 Uiso 1 1 calc R
H21F H 0.9224 0.3357 0.4079 0.167 Uiso 1 1 calc R
H21G H 0.8207 0.3196 0.4134 0.167 Uiso 1 1 calc R
C216 C 0.8754(5) 0.3988(3) 0.3360(2) 0.1048(19) Uani 1 1 d U
H21H H 0.8509 0.4048 0.3038 0.157 Uiso 1 1 calc R
H21I H 0.9394 0.3884 0.3391 0.157 Uiso 1 1 calc R
H21J H 0.8711 0.4316 0.3541 0.157 Uiso 1 1 calc R

loop_
_atom_site_aniso_label
_atom_site_aniso_U_11
_atom_site_aniso_U_22
_atom_site_aniso_U_33
_atom_site_aniso_U_23
_atom_site_aniso_U_13
_atom_site_aniso_U_12
O1 0.254(4) 0.254(4) 0.255(4) 0.0087(10) 0.0447(12) 0.0031(10)
C2 0.80(3) 0.80(3) 0.80(3) 0.0261(14) 0.140(5) 0.0112(11)
C3 0.303(9) 0.303(9) 0.303(9) 0.0096(11) 0.0534(19) 0.0044(10)
C4 0.130(3) 0.131(3) 0.131(3) 0.0047(10) 0.0236(11) 0.0011(10)
C5 0.109(2) 0.109(2) 0.109(2) 0.0036(10) 0.0194(10) 0.0011(10)
C6 0.150(3) 0.150(3) 0.150(3) 0.0042(10) 0.0270(11) 0.0013(10)
N7 0.168(3) 0.168(3) 0.168(3) 0.0049(10) 0.0299(11) 0.0015(10)
C8 0.118(2) 0.118(2) 0.118(2) 0.0034(10) 0.0211(10) 0.0014(10)
C9 0.116(2) 0.116(2) 0.116(2) 0.0033(10) 0.0211(10) 0.0014(10)
C10 0.169(4) 0.169(4) 0.168(4) 0.0054(10) 0.0302(12) 0.0026(10)
C11 0.103(2) 0.103(2) 0.103(2) 0.0036(10) 0.0180(10) 0.0013(10)
N12 0.125(2) 0.125(2) 0.124(2) 0.0041(10) 0.0220(10) 0.0014(10)
C13 0.106(2) 0.106(2) 0.106(2) 0.0032(10) 0.0183(10) 0.0013(10)
C14 0.116(2) 0.115(2) 0.115(2) 0.0031(10) 0.0199(10) 0.0017(10)
C15 0.0960(18) 0.0956(18) 0.0955(18) 0.0032(10) 0.0168(10) 0.0009(10)
C16 0.130(3) 0.130(3) 0.129(3) 0.0036(10) 0.0227(11) 0.0015(10)
C17 0.122(2) 0.122(2) 0.122(2) 0.0038(10) 0.0219(10) 0.0019(10)
N18 0.127(2) 0.127(2) 0.127(2) 0.0033(10) 0.0218(10) 0.0016(10)
C19 0.112(2) 0.112(2) 0.112(2) 0.0029(10) 0.0199(10) 0.0019(10)
C20 0.112(2) 0.112(2) 0.112(2) 0.0036(10) 0.0194(10) 0.0008(10)
C21 0.162(3) 0.162(3) 0.162(3) 0.0052(10) 0.0290(11) 0.0024(10)
C22 0.107(2) 0.107(2) 0.106(2) 0.0030(10) 0.0194(10) 0.0011(10)
C23 0.172(4) 0.173(4) 0.173(4) 0.0054(10) 0.0303(12) 0.0024(10)
C24 0.193(5) 0.193(5) 0.193(5) 0.0065(10) 0.0343(13) 0.0023(10)
C25 0.392(14) 0.391(14) 0.392(14) 0.0128(11) 0.069(3) 0.0053(10)
O26 0.271(5) 0.271(5) 0.271(5) 0.0086(10) 0.0478(13) 0.0037(10)
C27 0.180(4) 0.180(4) 0.180(4) 0.0059(10) 0.0317(12) 0.0022(10)
C28 0.138(3) 0.138(3) 0.138(3) 0.0054(10) 0.0237(11) 0.0012(10)
C29 0.135(3) 0.135(3) 0.135(3) 0.0046(10) 0.0235(11) 0.0013(10)
C30 0.123(2) 0.123(2) 0.124(2) 0.0041(10) 0.0213(11) 0.0015(10)
C31 0.154(3) 0.154(3) 0.154(3) 0.0053(10) 0.0263(11) 0.0015(10)
C32 0.163(3) 0.163(3) 0.163(3) 0.0048(10) 0.0288(12) 0.0019(10)
C33 0.142(3) 0.142(3) 0.142(3) 0.0050(10) 0.0246(11) 0.0017(10)
C34 0.133(3) 0.133(3) 0.134(3) 0.0047(10) 0.0229(11) 0.0012(10)
C35 0.313(9) 0.313(9) 0.313(10) 0.0105(11) 0.0550(19) 0.0043(10)
C36 0.175(4) 0.175(4) 0.176(4) 0.0058(10) 0.0304(12) 0.0021(10)
C37 0.163(3) 0.163(4) 0.163(3) 0.0055(10) 0.0283(12) 0.0021(10)
C38 0.223(6) 0.223(6) 0.223(6) 0.0070(10) 0.0391(14) 0.0032(10)
C39 0.131(3) 0.131(3) 0.130(3) 0.0041(10) 0.0232(11) 0.0012(10)
C40 0.171(4) 0.171(4) 0.171(4) 0.0048(10) 0.0304(12) 0.0026(10)
C41 0.139(3) 0.140(3) 0.140(3) 0.0039(10) 0.0250(11) 0.0012(10)
C42 0.122(2) 0.122(2) 0.122(2) 0.0039(10) 0.0218(10) 0.0014(10)
C43 0.188(4) 0.189(4) 0.188(4) 0.0062(10) 0.0337(12) 0.0028(10)
C44 0.161(3) 0.162(3) 0.162(3) 0.0058(10) 0.0282(11) 0.0017(10)
C45 0.296(9) 0.296(9) 0.296(9) 0.0096(11) 0.0525(18) 0.0042(10)
C46 0.164(4) 0.164(4) 0.164(4) 0.0047(10) 0.0286(12) 0.0021(10)
C47 0.121(2) 0.121(2) 0.120(2) 0.0036(10) 0.0213(10) 0.0018(10)
C48 0.142(3) 0.142(3) 0.142(3) 0.0040(10) 0.0249(11) 0.0018(10)
C49 0.153(3) 0.153(3) 0.153(3) 0.0041(10) 0.0273(11) 0.0018(10)
C50 0.163(3) 0.163(3) 0.163(3) 0.0050(10) 0.0283(11) 0.0031(10)
C51 0.141(3) 0.143(3) 0.141(3) 0.0046(10) 0.0257(11) 0.0019(10)
C52 0.136(3) 0.136(3) 0.137(3) 0.0050(10) 0.0240(11) 0.0020(10)
C53 0.0483(11) 0.0471(12) 0.0477(11) 0.0013(8) 0.0079(9) 0.0006(8)
C54 0.0511(11) 0.0508(12) 0.0490(12) 0.0021(9) 0.0084(9) 0.0001(9)
C55 0.0558(12) 0.0555(12) 0.0542(12) 0.0021(9) 0.0087(9) 0.0021(9)
C56 0.0559(12) 0.0557(12) 0.0543(12) 0.0026(9) 0.0086(9) 0.0009(9)
C57 0.0673(14) 0.0674(14) 0.0648(14) 0.0028(9) 0.0115(9) 0.0008(9)
C58 0.0718(14) 0.0728(15) 0.0706(15) 0.0029(9) 0.0128(9) 0.0011(9)
C59 0.0639(13) 0.0653(14) 0.0637(13) 0.0028(9) 0.0111(9) 0.0008(9)
O60 0.0862(13) 0.0889(13) 0.0839(13) 0.0044(9) 0.0145(9) 0.0003(9)
C61 0.0760(15) 0.0760(15) 0.0748(15) 0.0030(9) 0.0123(9) 0.0004(9)
C62 0.0826(16) 0.0820(16) 0.0812(16) 0.0028(9) 0.0139(10) 0.0004(9)
C63 0.0748(15) 0.0746(15) 0.0738(15) 0.0027(9) 0.0122(9) 0.0009(9)
C64 0.0766(15) 0.0769(15) 0.0753(15) 0.0025(9) 0.0128(9) 0.0005(9)
C65 0.0749(15) 0.0754(15) 0.0733(15) 0.0021(9) 0.0128(9) 0.0012(9)
C66 0.0768(15) 0.0776(15) 0.0759(15) 0.0026(9) 0.0128(9) 0.0013(9)
O67 0.0762(12) 0.0777(12) 0.0738(12) 0.0018(9) 0.0121(9) 0.0021(9)
C68 0.0673(14) 0.0682(14) 0.0661(14) 0.0019(9) 0.0115(9) 0.0020(9)
C69 0.0719(14) 0.0727(15) 0.0714(15) 0.0020(9) 0.0122(9) 0.0019(9)
C70 0.0599(13) 0.0602(13) 0.0598(13) 0.0020(9) 0.0100(9) 0.0015(9)
C71 0.0611(13) 0.0616(13) 0.0608(13) 0.0009(9) 0.0096(9) 0.0019(9)
C72 0.0646(13) 0.0657(14) 0.0645(13) 0.0010(9) 0.0105(9) 0.0019(9)
C73 0.0692(14) 0.0704(14) 0.0687(14) 0.0015(9) 0.0112(9) 0.0028(9)
C74 0.0528(12) 0.0525(12) 0.0521(12) 0.0015(9) 0.0089(9) 0.0015(9)
C75 0.0513(12) 0.0514(12) 0.0506(12) 0.0004(9) 0.0075(9) 0.0008(9)
C76 0.0624(13) 0.0619(13) 0.0622(13) 0.0019(9) 0.0089(9) 0.0011(9)
C77 0.0643(13) 0.0652(14) 0.0645(13) 0.0013(9) 0.0107(9) 0.0013(9)
C78 0.0687(14) 0.0683(14) 0.0676(14) 0.0021(9) 0.0108(9) 0.0023(9)
C79 0.0726(15) 0.0717(15) 0.0718(15) 0.0022(9) 0.0122(9) 0.0025(9)
C80 0.0627(13) 0.0616(13) 0.0621(13) 0.0026(9) 0.0094(9) 0.0008(9)
C81 0.0883(17) 0.0883(18) 0.0885(17) 0.0021(10) 0.0150(10) 0.0028(10)
C82 0.144(3) 0.144(3) 0.144(3) 0.0039(10) 0.0253(11) 0.0032(10)
C83 0.151(3) 0.151(3) 0.151(3) 0.0040(10) 0.0263(11) 0.0024(10)
C84 0.127(3) 0.127(3) 0.127(3) 0.0045(10) 0.0216(11) 0.0023(10)
C85 0.0561(12) 0.0554(13) 0.0551(12) 0.0011(9) 0.0079(9) 0.0013(9)
C86 0.0631(13) 0.0621(13) 0.0621(13) 0.0015(9) 0.0100(9) 0.0012(9)
C87 0.0661(14) 0.0662(14) 0.0661(14) 0.0015(9) 0.0115(9) 0.0006(9)
C88 0.0671(14) 0.0669(14) 0.0672(14) 0.0025(9) 0.0105(9) 0.0010(9)
C89 0.0741(15) 0.0736(15) 0.0740(15) 0.0017(9) 0.0121(9) 0.0001(9)
C90 0.0697(14) 0.0707(14) 0.0698(14) 0.0003(9) 0.0121(9) 0.0007(9)
C91 0.0761(15) 0.0758(15) 0.0769(15) 0.0025(9) 0.0134(10) -0.0003(9)
C92 0.138(3) 0.137(3) 0.138(3) 0.0049(10) 0.0244(11) 0.0016(10)
C93 0.109(2) 0.109(2) 0.108(2) 0.0035(10) 0.0195(10) 0.0002(10)
C94 0.132(3) 0.132(3) 0.132(3) 0.0045(10) 0.0235(11) 0.0006(10)
C95 0.0512(12) 0.0505(12) 0.0505(12) 0.0010(9) 0.0077(9) 0.0015(9)
C96 0.0562(12) 0.0566(13) 0.0559(12) 0.0014(9) 0.0083(9) 0.0010(9)
C97 0.0531(12) 0.0529(12) 0.0520(12) 0.0014(9) 0.0075(9) 0.0008(9)
C98 0.0584(13) 0.0591(13) 0.0597(13) 0.0022(9) 0.0098(9) 0.0006(9)
C99 0.0682(14) 0.0669(14) 0.0671(14) 0.0023(9) 0.0113(9) 0.0019(9)
C100 0.0585(13) 0.0584(13) 0.0575(13) 0.0013(9) 0.0080(9) 0.0015(9)
C101 0.0662(13) 0.0650(14) 0.0653(14) 0.0022(9) 0.0113(9) 0.0012(9)
C102 0.0869(17) 0.0865(17) 0.0861(17) 0.0025(10) 0.0153(10) 0.0012(10)
C103 0.0878(17) 0.0870(17) 0.0880(17) 0.0021(10) 0.0156(10) 0.0012(10)
C104 0.0897(18) 0.0901(18) 0.0901(18) 0.0023(10) 0.0159(10) 0.0017(10)
C105 0.0494(11) 0.0488(12) 0.0493(12) 0.0020(9) 0.0074(9) 0.0015(9)
C106 0.0482(11) 0.0482(12) 0.0478(11) 0.0023(9) 0.0067(9) 0.0011(8)
C107 0.0468(11) 0.0473(12) 0.0469(11) 0.0016(8) 0.0069(8) 0.0005(8)
C108 0.0525(12) 0.0531(12) 0.0522(12) 0.0021(9) 0.0084(9) 0.0004(9)
C109 0.0713(14) 0.0690(15) 0.0701(14) 0.0025(9) 0.0095(9) 0.0017(9)
C110 0.0612(13) 0.0598(13) 0.0597(13) 0.0022(9) 0.0082(9) 0.0025(9)
C111 0.0619(13) 0.0610(13) 0.0618(13) 0.0016(9) 0.0104(9) 0.0019(9)
C112 0.0773(15) 0.0777(16) 0.0783(15) 0.0017(9) 0.0144(10) 0.0012(9)
C113 0.0710(14) 0.0705(15) 0.0711(14) 0.0007(9) 0.0115(9) 0.0011(9)
C114 0.0799(16) 0.0784(16) 0.0797(16) 0.0022(9) 0.0129(10) 0.0031(9)
C115 0.0447(11) 0.0449(11) 0.0436(11) 0.0019(8) 0.0063(8) 0.0007(8)
C116 0.0494(11) 0.0487(12) 0.0485(11) 0.0017(9) 0.0075(9) 0.0007(8)
C117 0.0503(11) 0.0495(12) 0.0503(12) 0.0018(9) 0.0073(9) 0.0000(9)
C118 0.0500(12) 0.0515(12) 0.0510(12) 0.0022(9) 0.0071(9) 0.0007(9)
C119 0.0504(11) 0.0510(12) 0.0499(12) 0.0021(9) 0.0087(9) 0.0000(9)
C120 0.0515(12) 0.0521(12) 0.0520(12) 0.0017(9) 0.0085(9) 0.0008(9)
C121 0.0556(12) 0.0553(13) 0.0555(12) 0.0029(9) 0.0087(9) -0.0005(9)
C122 0.0931(18) 0.0938(18) 0.0937(18) 0.0031(10) 0.0159(10) 0.0010(10)
C123 0.0894(17) 0.0894(18) 0.0904(18) 0.0041(10) 0.0162(10) 0.0006(10)
C124 0.0944(18) 0.0953(19) 0.0947(18) 0.0026(10) 0.0179(10) 0.0014(10)
C125 0.0443(11) 0.0443(11) 0.0435(11) 0.0021(8) 0.0060(8) 0.0002(8)
C126 0.0496(11) 0.0489(12) 0.0486(11) 0.0031(9) 0.0074(9) -0.0009(9)
C127 0.0524(12) 0.0523(12) 0.0516(12) 0.0019(9) 0.0077(9) -0.0002(9)
C128 0.0511(12) 0.0510(12) 0.0494(12) 0.0011(9) 0.0081(9) 0.0011(9)
C129 0.0570(12) 0.0564(13) 0.0563(12) 0.0029(9) 0.0095(9) 0.0008(9)
C130 0.0513(12) 0.0505(12) 0.0505(12) 0.0021(9) 0.0081(9) 0.0000(9)
C131 0.0564(12) 0.0576(13) 0.0570(12) 0.0021(9) 0.0098(9) 0.0017(9)
C132 0.0689(14) 0.0695(14) 0.0689(14) 0.0017(9) 0.0114(9) 0.0022(9)
C133 0.0760(15) 0.0773(15) 0.0770(15) 0.0032(9) 0.0135(9) 0.0020(9)
C134 0.0725(15) 0.0729(15) 0.0722(15) 0.0014(9) 0.0129(9) 0.0033(9)
C135 0.0545(12) 0.0542(12) 0.0536(12) 0.0011(9) 0.0090(9) 0.0014(9)
C136 0.0559(12) 0.0553(13) 0.0546(12) 0.0015(9) 0.0086(9) 0.0008(9)
C137 0.0610(13) 0.0612(13) 0.0597(13) 0.0019(9) 0.0107(9) 0.0014(9)
C138 0.0667(14) 0.0671(14) 0.0661(14) 0.0016(9) 0.0108(9) 0.0013(9)
C139 0.0606(13) 0.0604(13) 0.0588(13) 0.0019(9) 0.0091(9) 0.0004(9)
C140 0.0651(13) 0.0664(14) 0.0643(14) 0.0022(9) 0.0111(9) 0.0008(9)
C141 0.0595(13) 0.0603(13) 0.0585(13) 0.0006(9) 0.0100(9) 0.0008(9)
O142 0.0769(12) 0.0801(12) 0.0756(12) 0.0027(9) 0.0123(9) 0.0006(9)
C143 0.0735(15) 0.0739(15) 0.0722(15) 0.0024(9) 0.0117(9) 0.0006(9)
C144 0.0757(15) 0.0759(15) 0.0746(15) 0.0024(9) 0.0121(9) 0.0005(9)
C145 0.0785(16) 0.0794(16) 0.0779(16) 0.0023(9) 0.0134(10) 0.0021(9)
C146 0.0728(15) 0.0730(15) 0.0716(15) 0.0027(9) 0.0117(9) 0.0015(9)
C147 0.0881(17) 0.0887(17) 0.0880(17) 0.0035(10) 0.0150(10) 0.0012(10)
C148 0.0666(14) 0.0664(14) 0.0657(14) 0.0023(9) 0.0104(9) 0.0018(9)
O149 0.0639(10) 0.0654(11) 0.0596(10) 0.0038(8) 0.0094(8) 0.0005(8)
C150 0.0588(12) 0.0594(13) 0.0569(13) 0.0022(9) 0.0105(9) 0.0001(9)
C151 0.0532(12) 0.0529(12) 0.0518(12) 0.0023(9) 0.0082(9) 0.0008(9)
C152 0.0517(12) 0.0517(12) 0.0511(12) 0.0026(9) 0.0074(9) 0.0007(9)
C153 0.0508(11) 0.0503(12) 0.0496(12) 0.0019(9) 0.0075(9) 0.0003(9)
C154 0.0547(12) 0.0564(13) 0.0552(12) 0.0012(9) 0.0089(9) 0.0014(9)
C155 0.0629(13) 0.0637(13) 0.0616(13) 0.0024(9) 0.0108(9) 0.0008(9)
C156 0.0468(11) 0.0461(12) 0.0457(11) 0.0024(8) 0.0073(8) 0.0008(8)
C157 0.0418(11) 0.0422(11) 0.0414(11) 0.0025(8) 0.0065(8) 0.0007(8)
C158 0.0455(11) 0.0452(11) 0.0451(11) 0.0011(8) 0.0070(8) -0.0003(8)
C159 0.0449(11) 0.0462(11) 0.0452(11) 0.0020(8) 0.0074(8) 0.0001(8)
C160 0.0494(11) 0.0500(12) 0.0491(12) 0.0028(9) 0.0073(9) 0.0012(9)
C161 0.0511(12) 0.0517(12) 0.0511(12) 0.0014(9) 0.0082(9) 0.0008(9)
C162 0.0458(11) 0.0452(11) 0.0441(11) 0.0014(8) 0.0070(8) 0.0010(8)
C163 0.0527(12) 0.0530(12) 0.0536(12) 0.0029(9) 0.0087(9) 0.0009(9)
C164 0.0752(15) 0.0747(15) 0.0760(15) 0.0038(9) 0.0128(9) 0.0006(9)
C165 0.0783(15) 0.0791(16) 0.0782(16) 0.0039(9) 0.0149(10) -0.0006(9)
C166 0.0767(15) 0.0776(16) 0.0771(15) 0.0029(9) 0.0130(10) 0.0000(9)
C167 0.0433(11) 0.0439(11) 0.0438(11) 0.0025(8) 0.0069(8) 0.0004(8)
C168 0.0493(11) 0.0491(12) 0.0487(12) 0.0023(9) 0.0072(9) 0.0004(9)
C169 0.0540(12) 0.0535(12) 0.0538(12) 0.0023(9) 0.0082(9) 0.0008(9)
C170 0.0544(12) 0.0543(12) 0.0538(12) 0.0019(9) 0.0085(9) 0.0011(9)
C171 0.0510(12) 0.0516(12) 0.0509(12) 0.0018(9) 0.0076(9) 0.0011(9)
C172 0.0458(11) 0.0459(11) 0.0460(11) 0.0025(8) 0.0063(8) -0.0003(8)
C173 0.0621(13) 0.0640(14) 0.0633(13) 0.0018(9) 0.0108(9) 0.0015(9)
C174 0.0791(16) 0.0799(16) 0.0791(16) 0.0029(9) 0.0126(10) 0.0025(9)
C175 0.0814(16) 0.0813(16) 0.0817(16) 0.0022(9) 0.0140(10) 0.0026(9)
C176 0.0895(18) 0.0906(18) 0.0911(18) 0.0036(10) 0.0163(10) 0.0016(10)
C177 0.0449(11) 0.0445(11) 0.0439(11) 0.0027(8) 0.0061(8) 0.0011(8)
C178 0.0655(13) 0.0637(14) 0.0640(13) 0.0030(9) 0.0099(9) 0.0013(9)
C179 0.0693(14) 0.0677(14) 0.0678(14) 0.0022(9) 0.0102(9) 0.0016(9)
C180 0.0553(12) 0.0547(13) 0.0549(12) 0.0026(9) 0.0088(9) 0.0008(9)
C181 0.0466(11) 0.0458(11) 0.0460(11) 0.0006(8) 0.0075(8) 0.0003(8)
C182 0.0491(11) 0.0483(12) 0.0490(12) 0.0015(9) 0.0064(9) 0.0005(8)
C183 0.0619(13) 0.0612(13) 0.0621(13) 0.0017(9) 0.0103(9) 0.0004(9)
C184 0.0909(18) 0.0903(18) 0.0912(18) 0.0025(10) 0.0152(10) 0.0024(10)
C185 0.0760(15) 0.0755(15) 0.0759(15) 0.0009(9) 0.0136(9) 0.0019(9)
C186 0.0881(17) 0.0876(17) 0.0881(17) 0.0019(10) 0.0149(10) 0.0015(10)
C187 0.0531(12) 0.0534(12) 0.0519(12) 0.0010(9) 0.0080(9) 0.0010(9)
C188 0.0705(14) 0.0694(14) 0.0701(14) 0.0022(9) 0.0111(9) 0.0017(9)
C189 0.0770(15) 0.0762(15) 0.0764(15) 0.0027(9) 0.0129(9) 0.0026(9)
C190 0.0719(14) 0.0717(15) 0.0712(14) 0.0013(9) 0.0114(9) 0.0032(9)
C191 0.0644(13) 0.0662(14) 0.0649(14) 0.0015(9) 0.0098(9) 0.0018(9)
C192 0.0566(12) 0.0567(13) 0.0550(12) 0.0005(9) 0.0091(9) 0.0026(9)
C193 0.0945(19) 0.0950(19) 0.0945(19) 0.0017(10) 0.0154(10) 0.0031(10)
C194 0.132(3) 0.133(3) 0.132(3) 0.0041(10) 0.0229(11) 0.0031(10)
C195 0.110(2) 0.110(2) 0.110(2) 0.0034(10) 0.0186(10) 0.0033(10)
C196 0.101(2) 0.100(2) 0.100(2) 0.0026(10) 0.0172(10) 0.0027(10)
C197 0.0567(12) 0.0558(13) 0.0557(12) 0.0016(9) 0.0085(9) 0.0011(9)
C198 0.0655(13) 0.0652(14) 0.0643(13) 0.0012(9) 0.0113(9) 0.0018(9)
C199 0.0801(16) 0.0793(16) 0.0801(16) 0.0016(9) 0.0136(10) 0.0006(9)
C200 0.0655(13) 0.0645(14) 0.0641(14) 0.0025(9) 0.0101(9) 0.0005(9)
C201 0.0719(14) 0.0719(15) 0.0714(14) 0.0024(9) 0.0129(9) -0.0005(9)
C202 0.0631(13) 0.0635(13) 0.0622(13) 0.0015(9) 0.0104(9) 0.0004(9)
C203 0.0736(15) 0.0734(15) 0.0737(15) 0.0026(9) 0.0125(9) 0.0000(9)
C204 0.198(5) 0.198(5) 0.198(5) 0.0066(10) 0.0347(13) 0.0022(10)
C205 0.131(3) 0.130(3) 0.130(3) 0.0049(10) 0.0232(11) 0.0008(10)
C206 0.168(4) 0.168(4) 0.168(4) 0.0052(10) 0.0302(12) 0.0020(10)
C207 0.0508(12) 0.0508(12) 0.0507(12) 0.0016(9) 0.0075(9) 0.0011(9)
C208 0.0604(13) 0.0601(13) 0.0595(13) 0.0017(9) 0.0095(9) 0.0013(9)
C209 0.0675(14) 0.0671(14) 0.0669(14) 0.0019(9) 0.0116(9) 0.0019(9)
C210 0.0593(13) 0.0594(13) 0.0589(13) 0.0019(9) 0.0101(9) 0.0013(9)
C211 0.0523(12) 0.0515(12) 0.0516(12) 0.0015(9) 0.0080(9) 0.0013(9)
C212 0.0539(12) 0.0535(12) 0.0532(12) 0.0012(9) 0.0089(9) 0.0017(9)
C213 0.0667(14) 0.0654(14) 0.0657(14) 0.0009(9) 0.0115(9) 0.0012(9)
C214 0.127(3) 0.127(3) 0.127(3) 0.0035(10) 0.0228(11) 0.0021(10)
C215 0.112(2) 0.111(2) 0.111(2) 0.0035(10) 0.0199(10) 0.0016(10)
C216 0.105(2) 0.105(2) 0.105(2) 0.0031(10) 0.0189(10) 0.0010(10)

loop_
_atom_type_symbol
_atom_type_description
_atom_type_scat_dispersion_real
_atom_type_scat_dispersion_imag
_atom_type_scat_source
C C 0.0181 0.0091 'International Tables Vol C Tables 4.2.6.8 and 6.1.1.4'
H H 0.0000 0.0000 'International Tables Vol C Tables 4.2.6.8 and 6.1.1.4'
N N 0.0311 0.0180 'International Tables Vol C Tables 4.2.6.8 and 6.1.1.4'
O O 0.0492 0.0322 'International Tables Vol C Tables 4.2.6.8 and 6.1.1.4'
Cl Cl 0.3639 0.7018 'International Tables Vol C Tables 4.2.6.8 and 6.1.1.4'

loop_
_geom_angle_atom_site_label_1
_geom_angle_atom_site_label_2
_geom_angle_atom_site_label_3
_geom_angle
C2 O1 C44 107.1(11)
O1 C2 C3 82.5(12)
O1 C2 H2A 114.9
C3 C2 H2A 114.9
O1 C2 H2B 114.9
C3 C2 H2B 114.9
H2A C2 H2B 111.9
C4 C3 C2 109.8(12)
C4 C3 H3A 109.7
C2 C3 H3A 109.7
C4 C3 H3B 109.7
C2 C3 H3B 109.7
H3A C3 H3B 108.2
C3 C4 C5 102.4(10)
C3 C4 H4A 111.3
C5 C4 H4A 111.3
C3 C4 H4B 111.3
C5 C4 H4B 111.3
H4A C4 H4B 109.2
C6 C5 C10 119.5(8)
C6 C5 C4 123.2(7)
C10 C5 C4 117.4(7)
C5 C6 N7 121.0(9)
C5 C6 H6A 119.5
N7 C6 H6A 119.5
C8 N7 C6 110.4(8)
C9 C8 N7 122.5(8)
C9 C8 C11 121.5(7)
N7 C8 C11 115.9(7)
C8 C9 C10 125.3(9)
C8 C9 H9A 117.3
C10 C9 H9A 117.3
C9 C10 C5 118.6(10)
C9 C10 H10A 120.7
C5 C10 H10A 120.7
N12 C11 C16 123.2(7)
N12 C11 C8 115.7(6)
C16 C11 C8 120.4(7)
C13 N12 C11 115.2(6)
N12 C13 C14 127.4(7)
N12 C13 C17 114.3(6)
C14 C13 C17 118.3(6)
C15 C14 C13 115.0(6)
C15 C14 H14A 122.5
C13 C14 H14A 122.5
C16 C15 C14 119.4(7)
C16 C15 C47 120.2(6)
C14 C15 C47 120.2(6)
C15 C16 C11 119.3(7)
C15 C16 H16A 120.3
C11 C16 H16A 120.3
C22 C17 N18 122.1(7)
C22 C17 C13 117.9(7)
N18 C17 C13 119.6(7)
C19 N18 C17 116.7(7)
C20 C19 N18 125.4(7)
C20 C19 H19A 117.3
N18 C19 H19A 117.3
C19 C20 C21 114.8(8)
C19 C20 C23 120.1(8)
C21 C20 C23 125.0(8)
C20 C21 C22 122.9(9)
C20 C21 H21A 118.5
C22 C21 H21A 118.5
C17 C22 C21 117.7(8)
C17 C22 H22A 121.2
C21 C22 H22A 121.2
C24 C23 C20 107.7(8)
C24 C23 H23A 110.2
C20 C23 H23A 110.2
C24 C23 H23B 110.2
C20 C23 H23B 110.2
H23A C23 H23B 108.5
C23 C24 C25 94.4(11)
C23 C24 H24A 112.9
C25 C24 H24A 112.9
C23 C24 H24B 112.9
C25 C24 H24B 112.9
H24A C24 H24B 110.3
O26 C25 C24 102.2(11)
O26 C25 H25A 111.3
C24 C25 H25A 111.3
O26 C25 H25B 111.3
C24 C25 H25B 111.3
H25A C25 H25B 109.2
C25 O26 C27 142.9(14)
C28 C27 C32 120.0
C28 C27 O26 132.0(7)
C32 C27 O26 107.7(7)
C29 C28 C27 120.0
C29 C28 H28A 120.0
C27 C28 H28A 120.0
C30 C29 C28 120.0
C30 C29 H29A 120.0
C28 C29 H29A 120.0
C33 C30 C29 117.6(6)
C33 C30 C31 122.4(6)
C29 C30 C31 120.0
C32 C31 C30 120.0
C32 C31 H31A 120.0
C30 C31 H31A 120.0
C31 C32 C27 120.0
C31 C32 H32A 120.0
C27 C32 H32A 120.0
C30 C33 C34 114.9(8)
C30 C33 H33A 108.6
C34 C33 H33A 108.6
C30 C33 H33B 108.6
C34 C33 H33B 108.6
H33A C33 H33B 107.5
C33 C34 C35 118.3(11)
C33 C34 H34A 107.7
C35 C34 H34A 107.7
C33 C34 H34B 107.7
C35 C34 H34B 107.7
H34A C34 H34B 107.1
C34 C35 C36 110.5(13)
C34 C35 H35A 109.5
C36 C35 H35A 109.5
C34 C35 H35B 109.5
C36 C35 H35B 109.5
H35A C35 H35B 108.1
C37 C36 C35 112.7(12)
C37 C36 H36A 109.0
C35 C36 H36A 109.1
C37 C36 H36B 109.0
C35 C36 H36B 109.0
H36A C36 H36B 107.8
C36 C37 C38 126.9(11)
C36 C37 H37A 105.6
C38 C37 H37A 105.6
C36 C37 H37B 105.6
C38 C37 H37B 105.6
H37A C37 H37B 106.1
C39 C38 C37 127.3(14)
C39 C38 H38A 105.5
C37 C38 H38A 105.5
C39 C38 H38B 105.5
C37 C38 H38B 105.5
H38A C38 H38B 106.1
C38 C39 C40 123.0(12)
C38 C39 H39A 106.6
C40 C39 H39A 106.6
C38 C39 H39B 106.6
C40 C39 H39B 106.6
H39A C39 H39B 106.5
C41 C40 C39 119.8(9)
C41 C40 H40A 107.4
C39 C40 H40A 107.4
C41 C40 H40B 107.4
C39 C40 H40B 107.4
H40A C40 H40B 106.9
C42 C41 C46 120.0
C42 C41 C40 115.1(6)
C46 C41 C40 124.9(6)
C43 C42 C41 120.0
C43 C42 H42A 120.0
C41 C42 H42A 120.0
C44 C43 C42 120.0
C44 C43 H43A 120.0
C42 C43 H43A 120.0
C43 C44 C45 120.0
C43 C44 O1 120.3(7)
C45 C44 O1 119.4(7)
C46 C45 C44 120.0
C46 C45 H45A 120.0
C44 C45 H45A 120.0
C45 C46 C41 120.0
C45 C46 H46A 120.0
C41 C46 H46A 120.0
C48 C47 C52 120.0
C48 C47 C15 120.7(4)
C52 C47 C15 119.1(4)
C49 C48 C47 120.0
C49 C48 H48A 120.0
C47 C48 H48A 120.0
C50 C49 C48 120.0
C50 C49 H49A 120.0
C48 C49 H49A 120.0
C49 C50 C51 120.0
C49 C50 H50A 120.0
C51 C50 H50A 120.0
C52 C51 C50 120.0
C52 C51 H51A 120.0
C50 C51 H51A 120.0
C51 C52 C47 120.0
C51 C52 H52A 120.0
C47 C52 H52A 120.0
C105 C53 C54 111.4(3)
C105 C53 C115 111.1(3)
C54 C53 C115 106.5(3)
C105 C53 C125 109.5(3)
C54 C53 C125 109.6(3)
C115 C53 C125 108.7(3)
C55 C54 C59 114.2(4)
C55 C54 C53 118.7(3)
C59 C54 C53 127.1(4)
C56 C55 C54 123.9(4)
C56 C55 H55A 118.0
C54 C55 H55A 118.0
C55 C56 C57 118.2(4)
C55 C56 H56A 120.9
C57 C56 H56A 120.9
C58 C57 O60 116.4(4)
C58 C57 C56 120.1(4)
O60 C57 C56 123.4(4)
C57 C58 C59 121.0(5)
C57 C58 H58A 119.5
C59 C58 H58A 119.5
C58 C59 C54 122.5(4)
C58 C59 H59A 118.7
C54 C59 H59A 118.7
C57 O60 C61 120.0(4)
O60 C61 C62 104.9(4)
O60 C61 H61A 110.8
C62 C61 H61A 110.8
O60 C61 H61B 110.8
C62 C61 H61B 110.8
H61A C61 H61B 108.8
C61 C62 C63 112.8(4)
C61 C62 H62A 109.0
C63 C62 H62A 109.0
C61 C62 H62B 109.0
C63 C62 H62B 109.0
H62A C62 H62B 107.8
C64 C63 C62 111.4(4)
C64 C63 H63A 109.3
C62 C63 H63A 109.3
C64 C63 H63B 109.3
C62 C63 H63B 109.3
H63A C63 H63B 108.0
C63 C64 C65 113.0(4)
C63 C64 H64A 109.0
C65 C64 H64A 109.0
C63 C64 H64B 109.0
C65 C64 H64B 109.0
H64A C64 H64B 107.8
C64 C65 C66 109.1(4)
C64 C65 H65A 109.9
C66 C65 H65A 109.9
C64 C65 H65B 109.9
C66 C65 H65B 109.9
H65A C65 H65B 108.3
O67 C66 C65 107.1(4)
O67 C66 H66A 110.3
C65 C66 H66A 110.3
O67 C66 H66B 110.3
C65 C66 H66B 110.3
H66A C66 H66B 108.6
C68 O67 C66 120.8(4)
C69 C68 O67 120.3(4)
C69 C68 C73 116.8(5)
O67 C68 C73 122.8(4)
C68 C69 C70 123.8(5)
C68 C69 H69A 118.1
C70 C69 H69A 118.1
C71 C70 C69 120.0(4)
C71 C70 H70A 120.0
C69 C70 H70A 120.0
C72 C71 C70 116.2(4)
C72 C71 C74 121.1(4)
C70 C71 C74 122.6(4)
C73 C72 C71 123.3(4)
C73 C72 H72A 118.3
C71 C72 H72A 118.3
C72 C73 C68 119.8(5)
C72 C73 H73A 120.1
C68 C73 H73A 120.1
C71 C74 C75 111.2(3)
C71 C74 C95 113.5(3)
C75 C74 C95 106.0(3)
C71 C74 C85 108.1(3)
C75 C74 C85 107.9(3)
C95 C74 C85 110.1(3)
C80 C75 C76 115.4(4)
C80 C75 C74 125.1(4)
C76 C75 C74 119.4(4)
C77 C76 C75 122.3(4)
C77 C76 H76A 118.8
C75 C76 H76A 118.8
C76 C77 C78 123.4(4)
C76 C77 H77A 118.3
C78 C77 H77A 118.3
C77 C78 C79 113.8(4)
C77 C78 C81 124.3(4)
C79 C78 C81 121.8(5)
C80 C79 C78 121.4(5)
C80 C79 H79A 119.3
C78 C79 H79A 119.3
C75 C80 C79 123.2(4)
C75 C80 H80A 118.4
C79 C80 H80A 118.4
C82 C81 C78 114.3(6)
C82 C81 C83 104.6(7)
C78 C81 C83 115.6(6)
C82 C81 C84 114.2(6)
C78 C81 C84 108.9(5)
C83 C81 C84 98.3(6)
C81 C82 H82A 109.5
C81 C82 H82B 109.5
H82A C82 H82B 109.5
C81 C82 H82C 109.5
H82A C82 H82C 109.5
H82B C82 H82C 109.5
C81 C83 H83A 109.5
C81 C83 H83B 109.5
H83A C83 H83B 109.5
C81 C83 H83C 109.5
H83A C83 H83C 109.5
H83B C83 H83C 109.5
C81 C84 H84A 109.5
C81 C84 H84B 109.5
H84A C84 H84B 109.5
C81 C84 H84C 109.5
H84A C84 H84C 109.5
H84B C84 H84C 109.5
C90 C85 C86 116.6(4)
C90 C85 C74 120.4(4)
C86 C85 C74 123.0(4)
C85 C86 C87 122.0(4)
C85 C86 H86A 119.0
C87 C86 H86A 119.0
C86 C87 C88 121.2(4)
C86 C87 H87A 119.4
C88 C87 H87A 119.4
C89 C88 C87 116.4(4)
C89 C88 C91 121.2(4)
C87 C88 C91 122.2(4)
C88 C89 C90 120.8(5)
C88 C89 H89A 119.6
C90 C89 H89A 119.6
C85 C90 C89 122.9(5)
C85 C90 H90A 118.5
C89 C90 H90A 118.5
C88 C91 C93 113.3(5)
C88 C91 C94 108.4(5)
C93 C91 C94 104.6(5)
C88 C91 C92 107.4(5)
C93 C91 C92 102.7(5)
C94 C91 C92 120.6(6)
C91 C92 H92A 109.5
C91 C92 H92B 109.5
H92A C92 H92B 109.5
C91 C92 H92C 109.5
H92A C92 H92C 109.5
H92B C92 H92C 109.5
C91 C93 H93A 109.5
C91 C93 H93B 109.5
H93A C93 H93B 109.5
C91 C93 H93C 109.5
H93A C93 H93C 109.5
H93B C93 H93C 109.5
C91 C94 H94A 109.5
C91 C94 H94B 109.5
H94A C94 H94B 109.5
C91 C94 H94C 109.5
H94A C94 H94C 109.5
H94B C94 H94C 109.5
C96 C95 C100 117.9(4)
C96 C95 C74 120.4(4)
C100 C95 C74 121.7(3)
C95 C96 C97 122.9(4)
C95 C96 H96A 118.6
C97 C96 H96A 118.6
C96 C97 C98 120.5(4)
C96 C97 H97A 119.7
C98 C97 H97A 119.7
C99 C98 C97 116.3(4)
C99 C98 C101 120.7(4)
C97 C98 C101 123.1(4)
C98 C99 C100 123.6(4)
C98 C99 H99A 118.2
C100 C99 H99A 118.2
C95 C100 C99 118.8(4)
C95 C100 H10K 120.6
C99 C100 H10K 120.6
C104 C101 C103 111.2(4)
C104 C101 C98 110.5(4)
C103 C101 C98 110.1(4)
C104 C101 C102 105.9(4)
C103 C101 C102 107.9(4)
C98 C101 C102 111.1(4)
C101 C102 H10B 109.5
C101 C102 H10C 109.5
H10B C102 H10C 109.5
C101 C102 H10D 109.5
H10B C102 H10D 109.5
H10C C102 H10D 109.5
C101 C103 H10E 109.5
C101 C103 H10F 109.5
H10E C103 H10F 109.5
C101 C103 H10G 109.5
H10E C103 H10G 109.5
H10F C103 H10G 109.5
C101 C104 H10H 109.5
C101 C104 H10I 109.5
H10H C104 H10I 109.5
C101 C104 H10J 109.5
H10H C104 H10J 109.5
H10I C104 H10J 109.5
C110 C105 C106 116.1(4)
C110 C105 C53 124.3(4)
C106 C105 C53 119.6(3)
C107 C106 C105 121.1(4)
C107 C106 H10L 119.5
C105 C106 H10L 119.5
C106 C107 C108 122.2(4)
C106 C107 H10M 118.9
C108 C107 H10M 118.9
C109 C108 C107 115.8(4)
C109 C108 C111 123.4(4)
C107 C108 C111 120.7(4)
C110 C109 C108 122.7(5)
C110 C109 H10N 118.7
C108 C109 H10N 118.7
C109 C110 C105 121.9(4)
C109 C110 H11J 119.1
C105 C110 H11J 119.1
C112 C111 C108 109.6(4)
C112 C111 C113 109.5(4)
C108 C111 C113 110.2(4)
C112 C111 C114 109.7(4)
C108 C111 C114 111.5(4)
C113 C111 C114 106.3(4)
C111 C112 H11A 109.5
C111 C112 H11B 109.5
H11A C112 H11B 109.5
C111 C112 H11C 109.5
H11A C112 H11C 109.5
H11B C112 H11C 109.5
C111 C113 H11D 109.5
C111 C113 H11E 109.5
H11D C113 H11E 109.5
C111 C113 H11F 109.5
H11D C113 H11F 109.5
H11E C113 H11F 109.5
C111 C114 H11G 109.5
C111 C114 H11H 109.5
H11G C114 H11H 109.5
C111 C114 H11I 109.5
H11G C114 H11I 109.5
H11H C114 H11I 109.5
C120 C115 C116 116.3(3)
C120 C115 C53 124.0(3)
C116 C115 C53 119.7(3)
C117 C116 C115 121.6(3)
C117 C116 H11K 119.2
C115 C116 H11K 119.2
C116 C117 C118 121.3(4)
C116 C117 H11L 119.4
C118 C117 H11L 119.4
C119 C118 C117 117.5(3)
C119 C118 C121 122.7(3)
C117 C118 C121 119.8(3)
C118 C119 C120 121.5(4)
C118 C119 H11M 119.3
C120 C119 H11M 119.3
C115 C120 C119 121.8(4)
C115 C120 H12J 119.1
C119 C120 H12J 119.1
C123 C121 C122 111.0(4)
C123 C121 C118 110.6(4)
C122 C121 C118 110.1(4)
C123 C121 C124 107.3(4)
C122 C121 C124 107.3(4)
C118 C121 C124 110.4(4)
C121 C122 H12A 109.5
C121 C122 H12B 109.5
H12A C122 H12B 109.5
C121 C122 H12C 109.5
H12A C122 H12C 109.5
H12B C122 H12C 109.5
C121 C123 H12D 109.5
C121 C123 H12E 109.5
H12D C123 H12E 109.5
C121 C123 H12F 109.5
H12D C123 H12F 109.5
H12E C123 H12F 109.5
C121 C124 H12G 109.5
C121 C124 H12H 109.5
H12G C124 H12H 109.5
C121 C124 H12I 109.5
H12G C124 H12I 109.5
H12H C124 H12I 109.5
C130 C125 C126 115.1(3)
C130 C125 C53 126.5(3)
C126 C125 C53 118.3(3)
C127 C126 C125 123.0(4)
C127 C126 H12K 118.5
C125 C126 H12K 118.5
C126 C127 C128 120.8(4)
C126 C127 H12L 119.6
C128 C127 H12L 119.6
C129 C128 C127 116.1(4)
C129 C128 C131 119.9(4)
C127 C128 C131 123.8(3)
C130 C129 C128 121.7(4)
C130 C129 H12M 119.1
C128 C129 H12M 119.1
C129 C130 C125 123.1(4)
C129 C130 H13J 118.4
C125 C130 H13J 118.4
C134 C131 C128 112.3(4)
C134 C131 C133 108.2(4)
C128 C131 C133 112.3(4)
C134 C131 C132 109.9(4)
C128 C131 C132 106.3(3)
C133 C131 C132 107.7(4)
C131 C132 H13A 109.5
C131 C132 H13B 109.5
H13A C132 H13B 109.5
C131 C132 H13C 109.5
H13A C132 H13C 109.5
H13B C132 H13C 109.5
C131 C133 H13D 109.5
C131 C133 H13E 109.5
H13D C133 H13E 109.5
C131 C133 H13F 109.5
H13D C133 H13F 109.5
H13E C133 H13F 109.5
C131 C134 H13G 109.5
C131 C134 H13H 109.5
H13G C134 H13H 109.5
C131 C134 H13I 109.5
H13G C134 H13I 109.5
H13H C134 H13I 109.5
C197 C135 C136 107.3(3)
C197 C135 C187 111.0(3)
C136 C135 C187 110.6(3)
C197 C135 C207 109.6(3)
C136 C135 C207 110.7(3)
C187 C135 C207 107.7(3)
C137 C136 C141 115.4(4)
C137 C136 C135 120.4(4)
C141 C136 C135 124.2(4)
C136 C137 C138 124.2(4)
C136 C137 H13K 117.9
C138 C137 H13K 117.9
C137 C138 C139 118.5(4)
C137 C138 H13L 120.7
C139 C138 H13L 120.7
O142 C139 C140 116.3(4)
O142 C139 C138 125.2(4)
C140 C139 C138 118.5(4)
C141 C140 C139 120.2(4)
C141 C140 H14N 119.9
C139 C140 H14N 119.9
C140 C141 C136 123.1(4)
C140 C141 H14O 118.5
C136 C141 H14O 118.4
C139 O142 C143 118.1(4)
O142 C143 C144 109.4(4)
O142 C143 H14B 109.8
C144 C143 H14B 109.8
O142 C143 H14C 109.8
C144 C143 H14C 109.8
H14B C143 H14C 108.3
C143 C144 C145 113.6(4)
C143 C144 H14D 108.8
C145 C144 H14D 108.8
C143 C144 H14E 108.8
C145 C144 H14E 108.8
H14D C144 H14E 107.7
C146 C145 C144 117.1(4)
C146 C145 H14F 108.0
C144 C145 H14F 108.0
C146 C145 H14G 108.0
C144 C145 H14G 108.0
H14F C145 H14G 107.3
C145 C146 C147 109.3(4)
C145 C146 H14H 109.8
C147 C146 H14H 109.8
C145 C146 H14I 109.8
C147 C146 H14I 109.8
H14H C146 H14I 108.3
C146 C147 C148 111.5(4)
C146 C147 H14J 109.3
C148 C147 H14J 109.3
C146 C147 H14K 109.3
C148 C147 H14K 109.3
H14J C147 H14K 108.0
O149 C148 C147 107.3(4)
O149 C148 H14L 110.3
C147 C148 H14L 110.3
O149 C148 H14M 110.3
C147 C148 H14M 110.3
H14L C148 H14M 108.5
C150 O149 C148 118.4(3)
O149 C150 C151 126.2(4)
O149 C150 C155 116.6(4)
C151 C150 C155 117.1(4)
C152 C151 C150 120.0(4)
C152 C151 H15A 120.0
C150 C151 H15A 120.0
C151 C152 C153 123.2(4)
C151 C152 H15B 118.4
C153 C152 H15B 118.4
C152 C153 C154 117.6(4)
C152 C153 C156 119.0(3)
C154 C153 C156 123.3(3)
C155 C154 C153 120.1(4)
C155 C154 H15C 119.9
C153 C154 H15C 119.9
C154 C155 C150 121.8(4)
C154 C155 H15D 119.1
C150 C155 H15D 119.1
C167 C156 C157 110.9(3)
C167 C156 C153 111.1(3)
C157 C156 C153 106.4(3)
C167 C156 C177 107.2(3)
C157 C156 C177 111.1(3)
C153 C156 C177 110.2(3)
C158 C157 C162 116.8(3)
C158 C157 C156 119.4(3)
C162 C157 C156 123.7(3)
C157 C158 C159 122.7(3)
C157 C158 H15E 118.7
C159 C158 H15E 118.7
C160 C159 C158 121.7(3)
C160 C159 H15F 119.2
C158 C159 H15F 119.2
C159 C160 C161 114.8(3)
C159 C160 C163 121.8(3)
C161 C160 C163 123.4(3)
C162 C161 C160 124.0(4)
C162 C161 H16K 118.0
C160 C161 H16K 118.0
C161 C162 C157 120.0(3)
C161 C162 H16L 120.0
C157 C162 H16L 120.0
C164 C163 C160 109.9(3)
C164 C163 C165 106.4(4)
C160 C163 C165 113.7(4)
C164 C163 C166 108.9(4)
C160 C163 C166 110.2(3)
C165 C163 C166 107.7(4)
C163 C164 H16B 109.5
C163 C164 H16C 109.5
H16B C164 H16C 109.5
C163 C164 H16D 109.5
H16B C164 H16D 109.5
H16C C164 H16D 109.5
C163 C165 H16E 109.5
C163 C165 H16F 109.5
H16E C165 H16F 109.5
C163 C165 H16G 109.5
H16E C165 H16G 109.5
H16F C165 H16G 109.5
C163 C166 H16H 109.5
C163 C166 H16I 109.5
H16H C166 H16I 109.5
C163 C166 H16J 109.5
H16H C166 H16J 109.5
H16I C166 H16J 109.5
C168 C167 C172 116.5(3)
C168 C167 C156 124.3(3)
C172 C167 C156 119.2(3)
C167 C168 C169 121.8(4)
C167 C168 H16M 119.1
C169 C168 H16M 119.1
C168 C169 C170 122.8(4)
C168 C169 H16N 118.6
C170 C169 H16N 118.6
C169 C170 C171 115.5(4)
C169 C170 C173 121.7(4)
C171 C170 C173 122.6(4)
C172 C171 C170 121.0(4)
C172 C171 H17J 119.5
C170 C171 H17J 119.5
C171 C172 C167 122.2(4)
C171 C172 H17K 118.9
C167 C172 H17K 118.9
C176 C173 C170 113.8(4)
C176 C173 C175 108.6(4)
C170 C173 C175 108.0(4)
C176 C173 C174 109.3(4)
C170 C173 C174 110.3(4)
C175 C173 C174 106.7(4)
C173 C174 H17A 109.5
C173 C174 H17B 109.5
H17A C174 H17B 109.5
C173 C174 H17C 109.5
H17A C174 H17C 109.5
H17B C174 H17C 109.5
C173 C175 H17D 109.5
C173 C175 H17E 109.5
H17D C175 H17E 109.5
C173 C175 H17F 109.5
H17D C175 H17F 109.5
H17E C175 H17F 109.5
C173 C176 H17G 109.5
C173 C176 H17H 109.5
H17G C176 H17H 109.5
C173 C176 H17I 109.5
H17G C176 H17I 109.5
H17H C176 H17I 109.5
C178 C177 C182 117.4(4)
C178 C177 C156 123.4(3)
C182 C177 C156 119.2(3)
C177 C178 C179 122.6(4)
C177 C178 H17L 118.7
C179 C178 H17L 118.7
C180 C179 C178 119.9(5)
C180 C179 H17M 120.0
C178 C179 H17M 120.0
C179 C180 C181 119.1(4)
C179 C180 C183 122.0(4)
C181 C180 C183 118.9(4)
C182 C181 C180 118.1(4)
C182 C181 H18J 121.0
C180 C181 H18J 121.0
C177 C182 C181 122.8(4)
C177 C182 H18K 118.6
C181 C182 H18K 118.6
C184 C183 C185 108.5(4)
C184 C183 C186 108.3(4)
C185 C183 C186 111.9(4)
C184 C183 C180 112.1(4)
C185 C183 C180 106.5(4)
C186 C183 C180 109.5(4)
C183 C184 H18A 109.5
C183 C184 H18B 109.5
H18A C184 H18B 109.5
C183 C184 H18C 109.5
H18A C184 H18C 109.5
H18B C184 H18C 109.5
C183 C185 H18D 109.5
C183 C185 H18E 109.5
H18D C185 H18E 109.5
C183 C185 H18F 109.5
H18D C185 H18F 109.5
H18E C185 H18F 109.5
C183 C186 H18G 109.5
C183 C186 H18H 109.5
H18G C186 H18H 109.5
C183 C186 H18I 109.5
H18G C186 H18I 109.5
H18H C186 H18I 109.5
C192 C187 C188 116.5(4)
C192 C187 C135 119.7(4)
C188 C187 C135 123.7(4)
C189 C188 C187 121.1(5)
C189 C188 H18L 119.4
C187 C188 H18L 119.4
C190 C189 C188 123.2(5)
C190 C189 H18M 118.4
C188 C189 H18M 118.4
C189 C190 C191 116.7(5)
C189 C190 C193 121.5(5)
C191 C190 C193 121.7(5)
C192 C191 C190 120.6(4)
C192 C191 H19K 119.7
C190 C191 H19K 119.7
C191 C192 C187 121.8(4)
C191 C192 H19L 119.1
C187 C192 H19L 119.1
C195 C193 C194 108.6(6)
C195 C193 C190 113.8(5)
C194 C193 C190 110.3(6)
C195 C193 C196 107.5(5)
C194 C193 C196 109.5(6)
C190 C193 C196 107.2(5)
C193 C194 H19B 109.5
C193 C194 H19C 109.5
H19B C194 H19C 109.5
C193 C194 H19D 109.5
H19B C194 H19D 109.5
H19C C194 H19D 109.5
C193 C195 H19E 109.5
C193 C195 H19F 109.5
H19E C195 H19F 109.5
C193 C195 H19G 109.5
H19E C195 H19G 109.5
H19F C195 H19G 109.5
C193 C196 H19H 109.5
C193 C196 H19I 109.5
H19H C196 H19I 109.5
C193 C196 H19J 109.5
H19H C196 H19J 109.5
H19I C196 H19J 109.5
C202 C197 C198 116.5(4)
C202 C197 C135 123.1(4)
C198 C197 C135 120.0(4)
C199 C198 C197 122.5(4)
C199 C198 H19M 118.8
C197 C198 H19M 118.8
C198 C199 C200 121.7(5)
C198 C199 H19N 119.1
C200 C199 H19N 119.1
C199 C200 C201 114.6(4)
C199 C200 C203 123.8(4)
C201 C200 C203 121.5(4)
C202 C201 C200 122.7(4)
C202 C201 H20J 118.6
C200 C201 H20J 118.6
C201 C202 C197 121.5(4)
C201 C202 H20K 119.3
C197 C202 H20K 119.3
C206 C203 C205 110.2(7)
C206 C203 C200 107.5(6)
C205 C203 C200 112.8(5)
C206 C203 C204 121.5(8)
C205 C203 C204 102.1(7)
C200 C203 C204 102.7(6)
C203 C204 H20A 109.5
C203 C204 H20B 109.5
H20A C204 H20B 109.5
C203 C204 H20C 109.5
H20A C204 H20C 109.5
H20B C204 H20C 109.5
C203 C205 H20D 109.5
C203 C205 H20E 109.5
H20D C205 H20E 109.5
C203 C205 H20F 109.5
H20D C205 H20F 109.5
H20E C205 H20F 109.5
C203 C206 H20G 109.5
C203 C206 H20H 109.5
H20G C206 H20H 109.5
C203 C206 H20I 109.5
H20G C206 H20I 109.5
H20H C206 H20I 109.5
C208 C207 C212 115.8(4)
C208 C207 C135 124.8(4)
C212 C207 C135 119.3(3)
C207 C208 C209 121.6(4)
C207 C208 H20L 119.2
C209 C208 H20L 119.2
C210 C209 C208 121.2(4)
C210 C209 H20M 119.4
C208 C209 H20M 119.4
C211 C210 C209 117.7(4)
C211 C210 C213 123.2(4)
C209 C210 C213 118.9(4)
C212 C211 C210 120.9(4)
C212 C211 H21K 119.5
C210 C211 H21K 119.5
C211 C212 C207 122.7(4)
C211 C212 H21L 118.6
C207 C212 H21L 118.6
C216 C213 C214 115.5(5)
C216 C213 C215 112.0(5)
C214 C213 C215 104.3(5)
C216 C213 C210 109.0(4)
C214 C213 C210 106.0(5)
C215 C213 C210 109.6(4)
C213 C214 H21B 109.5
C213 C214 H21C 109.5
H21B C214 H21C 109.5
C213 C214 H21D 109.5
H21B C214 H21D 109.5
H21C C214 H21D 109.5
C213 C215 H21E 109.5
C213 C215 H21F 109.5
H21E C215 H21F 109.5
C213 C215 H21G 109.5
H21E C215 H21G 109.5
H21F C215 H21G 109.5
C213 C216 H21H 109.5
C213 C216 H21I 109.5
H21H C216 H21I 109.5
C213 C216 H21J 109.5
H21H C216 H21J 109.5
H21I C216 H21J 109.5

loop_
_geom_bond_atom_site_label_1
_geom_bond_atom_site_label_2
_geom_bond_distance
O1 C2 1.4500(11)
O1 C44 1.4503(11)
C2 C3 1.5000(11)
C2 H2A 0.9900
C2 H2B 0.9900
C3 C4 1.4999(11)
C3 H3A 0.9900
C3 H3B 0.9900
C4 C5 1.5003(11)
C4 H4A 0.9900
C4 H4B 0.9900
C5 C6 1.351(11)
C5 C10 1.389(12)
C6 N7 1.540(13)
C6 H6A 0.9500
N7 C8 1.409(11)
C8 C9 1.320(10)
C8 C11 1.450(10)
C9 C10 1.326(12)
C9 H9A 0.9500
C10 H10A 0.9500
C11 N12 1.364(9)
C11 C16 1.428(10)
N12 C13 1.346(9)
C13 C14 1.440(9)
C13 C17 1.506(10)
C14 C15 1.414(9)
C14 H14A 0.9500
C15 C16 1.409(10)
C15 C47 1.477(7)
C16 H16A 0.9500
C17 C22 1.311(10)
C17 N18 1.417(10)
N18 C19 1.354(9)
C19 C20 1.341(10)
C19 H19A 0.9500
C20 C21 1.401(12)
C20 C23 1.5000(11)
C21 C22 1.404(12)
C21 H21A 0.9500
C22 H22A 0.9500
C23 C24 1.4998(11)
C23 H23A 0.9900
C23 H23B 0.9900
C24 C25 1.5001(11)
C24 H24A 0.9900
C24 H24B 0.9900
C25 O26 1.4499(11)
C25 H25A 0.9900
C25 H25B 0.9900
O26 C27 1.4499(11)
C27 C28 1.3900
C27 C32 1.3900
C28 C29 1.3900
C28 H28A 0.9500
C29 C30 1.3900
C29 H29A 0.9500
C30 C33 1.388(10)
C30 C31 1.3900
C31 C32 1.3900
C31 H31A 0.9500
C32 H32A 0.9500
C33 C34 1.473(12)
C33 H33A 0.9900
C33 H33B 0.9900
C34 C35 1.5000(11)
C34 H34A 0.9900
C34 H34B 0.9900
C35 C36 1.70(2)
C35 H35A 0.9900
C35 H35B 0.9900
C36 C37 1.371(14)
C36 H36A 0.9900
C36 H36B 0.9900
C37 C38 1.577(18)
C37 H37A 0.9900
C37 H37B 0.9900
C38 C39 1.203(15)
C38 H38A 0.9900
C38 H38B 0.9900
C39 C40 1.567(14)
C39 H39A 0.9900
C39 H39B 0.9900
C40 C41 1.547(12)
C40 H40A 0.9900
C40 H40B 0.9900
C41 C42 1.3900
C41 C46 1.3900
C42 C43 1.3900
C42 H42A 0.9500
C43 C44 1.3900
C43 H43A 0.9500
C44 C45 1.3900
C45 C46 1.3900
C45 H45A 0.9500
C46 H46A 0.9500
C47 C48 1.3900
C47 C52 1.3900
C48 C49 1.3900
C48 H48A 0.9500
C49 C50 1.3900
C49 H49A 0.9500
C50 C51 1.3900
C50 H50A 0.9500
C51 C52 1.3900
C51 H51A 0.9500
C52 H52A 0.9500
C53 C105 1.513(5)
C53 C54 1.529(5)
C53 C115 1.551(5)
C53 C125 1.562(5)
C54 C55 1.397(6)
C54 C59 1.412(6)
C55 C56 1.381(6)
C55 H55A 0.9500
C56 C57 1.388(6)
C56 H56A 0.9500
C57 C58 1.354(7)
C57 O60 1.369(6)
C58 C59 1.359(7)
C58 H58A 0.9500
C59 H59A 0.9500
O60 C61 1.442(6)
C61 C62 1.483(7)
C61 H61A 0.9900
C61 H61B 0.9900
C62 C63 1.579(8)
C62 H62A 0.9900
C62 H62B 0.9900
C63 C64 1.499(7)
C63 H63A 0.9900
C63 H63B 0.9900
C64 C65 1.517(7)
C64 H64A 0.9900
C64 H64B 0.9900
C65 C66 1.538(7)
C65 H65A 0.9900
C65 H65B 0.9900
C66 O67 1.437(6)
C66 H66A 0.9900
C66 H66B 0.9900
O67 C68 1.359(6)
C68 C69 1.327(7)
C68 C73 1.415(7)
C69 C70 1.395(6)
C69 H69A 0.9500
C70 C71 1.382(6)
C70 H70A 0.9500
C71 C72 1.381(6)
C71 C74 1.504(6)
C72 C73 1.362(7)
C72 H72A 0.9500
C73 H73A 0.9500
C74 C75 1.551(6)
C74 C95 1.566(6)
C74 C85 1.581(6)
C75 C80 1.365(6)
C75 C76 1.435(6)
C76 C77 1.342(6)
C76 H76A 0.9500
C77 C78 1.422(7)
C77 H77A 0.9500
C78 C79 1.440(7)
C78 C81 1.474(8)
C79 C80 1.398(7)
C79 H79A 0.9500
C80 H80A 0.9500
C81 C82 1.442(11)
C81 C83 1.513(11)
C81 C84 1.620(10)
C82 H82A 0.9800
C82 H82B 0.9800
C82 H82C 0.9800
C83 H83A 0.9800
C83 H83B 0.9800
C83 H83C 0.9800
C84 H84A 0.9800
C84 H84B 0.9800
C84 H84C 0.9800
C85 C90 1.370(6)
C85 C86 1.371(6)
C86 C87 1.379(6)
C86 H86A 0.9500
C87 C88 1.407(7)
C87 H87A 0.9500
C88 C89 1.379(7)
C88 C91 1.525(7)
C89 C90 1.383(7)
C89 H89A 0.9500
C90 H90A 0.9500
C91 C93 1.584(9)
C91 C94 1.632(11)
C91 C92 1.641(11)
C92 H92A 0.9800
C92 H92B 0.9800
C92 H92C 0.9800
C93 H93A 0.9800
C93 H93B 0.9800
C93 H93C 0.9800
C94 H94A 0.9800
C94 H94B 0.9800
C94 H94C 0.9800
C95 C96 1.363(6)
C95 C100 1.403(6)
C96 C97 1.399(6)
C96 H96A 0.9500
C97 C98 1.399(6)
C97 H97A 0.9500
C98 C99 1.380(6)
C98 C101 1.515(6)
C99 C100 1.410(7)
C99 H99A 0.9500
C100 H10K 0.9500
C101 C104 1.507(8)
C101 C103 1.507(7)
C101 C102 1.595(8)
C102 H10B 0.9800
C102 H10C 0.9800
C102 H10D 0.9800
C103 H10E 0.9800
C103 H10F 0.9800
C103 H10G 0.9800
C104 H10H 0.9800
C104 H10I 0.9800
C104 H10J 0.9800
C105 C110 1.382(6)
C105 C106 1.414(5)
C106 C107 1.384(5)
C106 H10L 0.9500
C107 C108 1.397(6)
C107 H10M 0.9500
C108 C109 1.383(6)
C108 C111 1.504(6)
C109 C110 1.380(7)
C109 H10N 0.9500
C110 H11J 0.9500
C111 C112 1.503(7)
C111 C113 1.506(7)
C111 C114 1.579(7)
C112 H11A 0.9800
C112 H11B 0.9800
C112 H11C 0.9800
C113 H11D 0.9800
C113 H11E 0.9800
C113 H11F 0.9800
C114 H11G 0.9800
C114 H11H 0.9800
C114 H11I 0.9800
C115 C120 1.391(5)
C115 C116 1.408(5)
C116 C117 1.390(5)
C116 H11K 0.9500
C117 C118 1.404(5)
C117 H11L 0.9500
C118 C119 1.371(6)
C118 C121 1.556(6)
C119 C120 1.407(5)
C119 H11M 0.9500
C120 H12J 0.9500
C121 C123 1.489(7)
C121 C122 1.507(8)
C121 C124 1.578(8)
C122 H12A 0.9800
C122 H12B 0.9800
C122 H12C 0.9800
C123 H12D 0.9800
C123 H12E 0.9800
C123 H12F 0.9800
C124 H12G 0.9800
C124 H12H 0.9800
C124 H12I 0.9800
C125 C130 1.380(5)
C125 C126 1.422(5)
C126 C127 1.377(5)
C126 H12K 0.9500
C127 C128 1.412(6)
C127 H12L 0.9500
C128 C129 1.412(6)
C128 C131 1.523(6)
C129 C130 1.379(6)
C129 H12M 0.9500
C130 H13J 0.9500
C131 C134 1.457(7)
C131 C133 1.534(7)
C131 C132 1.576(6)
C132 H13A 0.9800
C132 H13B 0.9800
C132 H13C 0.9800
C133 H13D 0.9800
C133 H13E 0.9800
C133 H13F 0.9800
C134 H13G 0.9800
C134 H13H 0.9800
C134 H13I 0.9800
C135 C197 1.533(6)
C135 C136 1.548(6)
C135 C187 1.554(6)
C135 C207 1.571(6)
C136 C137 1.375(6)
C136 C141 1.392(6)
C137 C138 1.388(6)
C137 H13K 0.9500
C138 C139 1.401(6)
C138 H13L 0.9500
C139 O142 1.360(5)
C139 C140 1.397(6)
C140 C141 1.370(6)
C140 H14N 0.9500
C141 H14O 0.9500
O142 C143 1.416(6)
C143 C144 1.427(7)
C143 H14B 0.9900
C143 H14C 0.9900
C144 C145 1.573(7)
C144 H14D 0.9900
C144 H14E 0.9900
C145 C146 1.487(7)
C145 H14F 0.9900
C145 H14G 0.9900
C146 C147 1.535(8)
C146 H14H 0.9900
C146 H14I 0.9900
C147 C148 1.539(8)
C147 H14J 0.9900
C147 H14K 0.9900
C148 O149 1.412(6)
C148 H14L 0.9900
C148 H14M 0.9900
O149 C150 1.355(5)
C150 C151 1.392(6)
C150 C155 1.414(6)
C151 C152 1.368(6)
C151 H15A 0.9500
C152 C153 1.370(6)
C152 H15B 0.9500
C153 C154 1.401(6)
C153 C156 1.566(5)
C154 C155 1.365(6)
C154 H15C 0.9500
C155 H15D 0.9500
C156 C167 1.545(5)
C156 C157 1.551(5)
C156 C177 1.569(5)
C157 C158 1.366(5)
C157 C162 1.410(5)
C158 C159 1.399(5)
C158 H15E 0.9500
C159 C160 1.388(5)
C159 H15F 0.9500
C160 C161 1.408(6)
C160 C163 1.518(5)
C161 C162 1.373(5)
C161 H16K 0.9500
C162 H16L 0.9500
C163 C164 1.499(7)
C163 C165 1.537(7)
C163 C166 1.544(7)
C164 H16B 0.9800
C164 H16C 0.9800
C164 H16D 0.9800
C165 H16E 0.9800
C165 H16F 0.9800
C165 H16G 0.9800
C166 H16H 0.9800
C166 H16I 0.9800
C166 H16J 0.9800
C167 C168 1.375(5)
C167 C172 1.402(5)
C168 C169 1.380(6)
C168 H16M 0.9500
C169 C170 1.398(6)
C169 H16N 0.9500
C170 C171 1.411(6)
C170 C173 1.535(6)
C171 C172 1.388(5)
C171 H17J 0.9500
C172 H17K 0.9500
C173 C176 1.468(7)
C173 C175 1.536(7)
C173 C174 1.540(7)
C174 H17A 0.9800
C174 H17B 0.9800
C174 H17C 0.9800
C175 H17D 0.9800
C175 H17E 0.9800
C175 H17F 0.9800
C176 H17G 0.9800
C176 H17H 0.9800
C176 H17I 0.9800
C177 C178 1.360(6)
C177 C182 1.361(5)
C178 C179 1.394(7)
C178 H17L 0.9500
C179 C180 1.370(6)
C179 H17M 0.9500
C180 C181 1.409(6)
C180 C183 1.557(6)
C181 C182 1.407(5)
C181 H18J 0.9500
C182 H18K 0.9500
C183 C184 1.509(8)
C183 C185 1.526(7)
C183 C186 1.541(7)
C184 H18A 0.9800
C184 H18B 0.9800
C184 H18C 0.9800
C185 H18D 0.9800
C185 H18E 0.9800
C185 H18F 0.9800
C186 H18G 0.9800
C186 H18H 0.9800
C186 H18I 0.9800
C187 C192 1.393(6)
C187 C188 1.403(7)
C188 C189 1.376(7)
C188 H18L 0.9500
C189 C190 1.358(7)
C189 H18M 0.9500
C190 C191 1.421(7)
C190 C193 1.544(8)
C191 C192 1.389(6)
C191 H19K 0.9500
C192 H19L 0.9500
C193 C195 1.533(10)
C193 C194 1.537(11)
C193 C196 1.552(9)
C194 H19B 0.9800
C194 H19C 0.9800
C194 H19D 0.9800
C195 H19E 0.9800
C195 H19F 0.9800
C195 H19G 0.9800
C196 H19H 0.9800
C196 H19I 0.9800
C196 H19J 0.9800
C197 C202 1.384(6)
C197 C198 1.392(6)
C198 C199 1.388(7)
C198 H19M 0.9500
C199 C200 1.401(7)
C199 H19N 0.9500
C200 C201 1.424(7)
C200 C203 1.543(7)
C201 C202 1.383(7)
C201 H20J 0.9500
C202 H20K 0.9500
C203 C206 1.478(12)
C203 C205 1.502(10)
C203 C204 1.677(15)
C204 H20A 0.9800
C204 H20B 0.9800
C204 H20C 0.9800
C205 H20D 0.9800
C205 H20E 0.9800
C205 H20F 0.9800
C206 H20G 0.9800
C206 H20H 0.9800
C206 H20I 0.9800
C207 C208 1.365(6)
C207 C212 1.390(6)
C208 C209 1.378(6)
C208 H20L 0.9500
C209 C210 1.373(6)
C209 H20M 0.9500
C210 C211 1.357(6)
C210 C213 1.584(7)
C211 C212 1.356(6)
C211 H21K 0.9500
C212 H21L 0.9500
C213 C216 1.408(8)
C213 C214 1.518(10)
C213 C215 1.569(9)
C214 H21B 0.9800
C214 H21C 0.9800
C214 H21D 0.9800
C215 H21E 0.9800
C215 H21F 0.9800
C215 H21G 0.9800
C216 H21H 0.9800
C216 H21I 0.9800
C216 H21J 0.9800

loop_
_geom_torsion_atom_site_label_1
_geom_torsion_atom_site_label_2
_geom_torsion_atom_site_label_3
_geom_torsion_atom_site_label_4
_geom_torsion
C44 O1 C2 C3 -140.8(11)
O1 C2 C3 C4 -89(2)
C2 C3 C4 C5 -30.0(16)
C3 C4 C5 C6 -17.4(13)
C3 C4 C5 C10 161.6(11)
C10 C5 C6 N7 -14.1(13)
C4 C5 C6 N7 164.8(8)
C5 C6 N7 C8 19.2(12)
C6 N7 C8 C9 -12.1(12)
C6 N7 C8 C11 169.9(7)
N7 C8 C9 C10 -0.1(14)
C11 C8 C9 C10 177.9(9)
C8 C9 C10 C5 7.1(15)
C6 C5 C10 C9 0.7(14)
C4 C5 C10 C9 -178.3(8)
C9 C8 C11 N12 -170.4(7)
N7 C8 C11 N12 7.7(10)
C9 C8 C11 C16 -0.2(11)
N7 C8 C11 C16 177.9(7)
C16 C11 N12 C13 3.1(10)
C8 C11 N12 C13 173.1(6)
C11 N12 C13 C14 -0.7(11)
C11 N12 C13 C17 179.6(6)
N12 C13 C14 C15 -4.7(11)
C17 C13 C14 C15 174.9(6)
C13 C14 C15 C16 7.7(10)
C13 C14 C15 C47 -177.7(6)
C14 C15 C16 C11 -5.8(11)
C47 C15 C16 C11 179.6(6)
N12 C11 C16 C15 0.0(11)
C8 C11 C16 C15 -169.5(7)
N12 C13 C17 C22 -177.1(7)
C14 C13 C17 C22 3.2(11)
N12 C13 C17 N18 -4.3(10)
C14 C13 C17 N18 176.0(6)
C22 C17 N18 C19 -6.0(11)
C13 C17 N18 C19 -178.6(7)
C17 N18 C19 C20 5.1(11)
N18 C19 C20 C21 -3.2(12)
N18 C19 C20 C23 179.5(8)
C19 C20 C21 C22 2.1(13)
C23 C20 C21 C22 179.3(8)
N18 C17 C22 C21 5.2(12)
C13 C17 C22 C21 177.8(7)
C20 C21 C22 C17 -3.3(13)
C19 C20 C23 C24 101.1(11)
C21 C20 C23 C24 -75.9(13)
C20 C23 C24 C25 163.2(13)
C23 C24 C25 O26 137.4(17)
C24 C25 O26 C27 -35(4)
C25 O26 C27 C28 -72(3)
C25 O26 C27 C32 114(3)
C32 C27 C28 C29 0.0
O26 C27 C28 C29 -172.6(10)
C27 C28 C29 C30 0.0
C28 C29 C30 C33 179.0(7)
C28 C29 C30 C31 0.0
C33 C30 C31 C32 -178.9(7)
C29 C30 C31 C32 0.0
C30 C31 C32 C27 0.0
C28 C27 C32 C31 0.0
O26 C27 C32 C31 174.3(8)
C29 C30 C33 C34 94.2(8)
C31 C30 C33 C34 -86.8(9)
C30 C33 C34 C35 -161.5(13)
C33 C34 C35 C36 -173.7(11)
C34 C35 C36 C37 -78.6(17)
C35 C36 C37 C38 -178.3(11)
C36 C37 C38 C39 -142.1(16)
C37 C38 C39 C40 -174.5(11)
C38 C39 C40 C41 -178.9(13)
C39 C40 C41 C42 95.8(10)
C39 C40 C41 C46 -84.4(10)
C46 C41 C42 C43 0.0
C40 C41 C42 C43 179.8(7)
C41 C42 C43 C44 0.0
C42 C43 C44 C45 0.0
C42 C43 C44 O1 173.9(9)
C2 O1 C44 C43 -117.9(18)
C2 O1 C44 C45 56.1(19)
C43 C44 C45 C46 0.0
O1 C44 C45 C46 -174.0(9)
C44 C45 C46 C41 0.0
C42 C41 C46 C45 0.0
C40 C41 C46 C45 -179.8(8)
C16 C15 C47 C48 13.8(8)
C14 C15 C47 C48 -160.9(5)
C16 C15 C47 C52 -162.2(6)
C14 C15 C47 C52 23.2(8)
C52 C47 C48 C49 0.0
C15 C47 C48 C49 -175.9(5)
C47 C48 C49 C50 0.0
C48 C49 C50 C51 0.0
C49 C50 C51 C52 0.0
C50 C51 C52 C47 0.0
C48 C47 C52 C51 0.0
C15 C47 C52 C51 176.0(5)
C105 C53 C54 C55 -73.2(4)
C115 C53 C54 C55 48.1(4)
C125 C53 C54 C55 165.4(3)
C105 C53 C54 C59 106.8(5)
C115 C53 C54 C59 -131.9(4)
C125 C53 C54 C59 -14.6(5)
C59 C54 C55 C56 -2.2(6)
C53 C54 C55 C56 177.8(4)
C54 C55 C56 C57 1.8(6)
C55 C56 C57 C58 1.3(7)
C55 C56 C57 O60 177.7(4)
O60 C57 C58 C59 179.6(4)
C56 C57 C58 C59 -3.8(7)
C57 C58 C59 C54 3.3(7)
C55 C54 C59 C58 -0.3(6)
C53 C54 C59 C58 179.7(4)
C58 C57 O60 C61 177.5(4)
C56 C57 O60 C61 1.0(7)
C57 O60 C61 C62 -175.9(4)
O60 C61 C62 C63 177.4(4)
C61 C62 C63 C64 -173.5(5)
C62 C63 C64 C65 -178.4(4)
C63 C64 C65 C66 -178.3(4)
C64 C65 C66 O67 173.2(4)
C65 C66 O67 C68 171.2(4)
C66 O67 C68 C69 -166.6(5)
C66 O67 C68 C73 9.6(7)
O67 C68 C69 C70 178.0(4)
C73 C68 C69 C70 1.6(7)
C68 C69 C70 C71 -4.0(7)
C69 C70 C71 C72 2.6(6)
C69 C70 C71 C74 -174.4(4)
C70 C71 C72 C73 1.0(7)
C74 C71 C72 C73 178.0(4)
C71 C72 C73 C68 -3.3(7)
C69 C68 C73 C72 2.0(7)
O67 C68 C73 C72 -174.3(4)
C72 C71 C74 C75 -167.6(4)
C70 C71 C74 C75 9.2(6)
C72 C71 C74 C95 73.1(5)
C70 C71 C74 C95 -110.1(5)
C72 C71 C74 C85 -49.3(5)
C70 C71 C74 C85 127.5(4)
C71 C74 C75 C80 107.1(5)
C95 C74 C75 C80 -129.1(4)
C85 C74 C75 C80 -11.3(5)
C71 C74 C75 C76 -75.6(5)
C95 C74 C75 C76 48.1(4)
C85 C74 C75 C76 166.0(4)
C80 C75 C76 C77 -6.5(6)
C74 C75 C76 C77 176.0(4)
C75 C76 C77 C78 7.2(7)
C76 C77 C78 C79 -4.6(7)
C76 C77 C78 C81 -180.0(5)
C77 C78 C79 C80 2.0(7)
C81 C78 C79 C80 177.6(5)
C76 C75 C80 C79 4.1(6)
C74 C75 C80 C79 -178.6(4)
C78 C79 C80 C75 -2.2(7)
C77 C78 C81 C82 111.0(7)
C79 C78 C81 C82 -64.0(8)
C77 C78 C81 C83 -10.6(8)
C79 C78 C81 C83 174.4(6)
C77 C78 C81 C84 -120.0(6)
C79 C78 C81 C84 65.0(7)
C71 C74 C85 C90 -42.0(5)
C75 C74 C85 C90 78.3(5)
C95 C74 C85 C90 -166.4(4)
C71 C74 C85 C86 139.4(4)
C75 C74 C85 C86 -100.3(5)
C95 C74 C85 C86 14.9(5)
C90 C85 C86 C87 -1.6(7)
C74 C85 C86 C87 177.1(4)
C85 C86 C87 C88 1.0(7)
C86 C87 C88 C89 1.7(7)
C86 C87 C88 C91 177.8(4)
C87 C88 C89 C90 -3.8(7)
C91 C88 C89 C90 -179.9(5)
C86 C85 C90 C89 -0.6(7)
C74 C85 C90 C89 -179.4(4)
C88 C89 C90 C85 3.4(8)
C89 C88 C91 C93 -177.2(5)
C87 C88 C91 C93 6.9(7)
C89 C88 C91 C94 67.2(7)
C87 C88 C91 C94 -108.7(6)
C89 C88 C91 C92 -64.5(7)
C87 C88 C91 C92 119.6(6)
C71 C74 C95 C96 165.7(4)
C75 C74 C95 C96 43.4(4)
C85 C74 C95 C96 -73.0(4)
C71 C74 C95 C100 -16.2(5)
C75 C74 C95 C100 -138.4(4)
C85 C74 C95 C100 105.1(4)
C100 C95 C96 C97 -1.3(6)
C74 C95 C96 C97 176.9(3)
C95 C96 C97 C98 0.1(6)
C96 C97 C98 C99 0.1(6)
C96 C97 C98 C101 179.2(4)
C97 C98 C99 C100 0.9(6)
C101 C98 C99 C100 -178.3(4)
C96 C95 C100 C99 2.2(6)
C74 C95 C100 C99 -176.0(4)
C98 C99 C100 C95 -2.0(7)
C99 C98 C101 C104 -60.5(6)
C97 C98 C101 C104 120.5(5)
C99 C98 C101 C103 62.8(6)
C97 C98 C101 C103 -116.3(5)
C99 C98 C101 C102 -177.8(4)
C97 C98 C101 C102 3.2(6)
C54 C53 C105 C110 14.1(5)
C115 C53 C105 C110 -104.5(4)
C125 C53 C105 C110 135.5(4)
C54 C53 C105 C106 -166.7(3)
C115 C53 C105 C106 74.8(4)
C125 C53 C105 C106 -45.3(4)
C110 C105 C106 C107 2.1(5)
C53 C105 C106 C107 -177.2(3)
C105 C106 C107 C108 1.0(6)
C106 C107 C108 C109 -0.9(6)
C106 C107 C108 C111 175.2(3)
C107 C108 C109 C110 -2.5(6)
C111 C108 C109 C110 -178.5(4)
C108 C109 C110 C105 5.9(7)
C106 C105 C110 C109 -5.4(6)
C53 C105 C110 C109 173.8(4)
C109 C108 C111 C112 107.5(5)
C107 C108 C111 C112 -68.3(5)
C109 C108 C111 C113 -131.9(5)
C107 C108 C111 C113 52.3(5)
C109 C108 C111 C114 -14.1(6)
C107 C108 C111 C114 170.1(4)
C105 C53 C115 C120 -12.1(5)
C54 C53 C115 C120 -133.6(4)
C125 C53 C115 C120 108.5(4)
C105 C53 C115 C116 168.2(3)
C54 C53 C115 C116 46.7(4)
C125 C53 C115 C116 -71.3(4)
C120 C115 C116 C117 -0.4(5)
C53 C115 C116 C117 179.3(3)
C115 C116 C117 C118 1.2(6)
C116 C117 C118 C119 -2.1(6)
C116 C117 C118 C121 -179.2(3)
C117 C118 C119 C120 2.2(6)
C121 C118 C119 C120 179.3(4)
C116 C115 C120 C119 0.6(6)
C53 C115 C120 C119 -179.1(3)
C118 C119 C120 C115 -1.6(6)
C119 C118 C121 C123 -113.4(5)
C117 C118 C121 C123 63.6(5)
C119 C118 C121 C122 123.6(5)
C117 C118 C121 C122 -59.4(5)
C119 C118 C121 C124 5.3(6)
C117 C118 C121 C124 -177.7(4)
C105 C53 C125 C130 130.0(4)
C54 C53 C125 C130 -107.5(4)
C115 C53 C125 C130 8.5(5)
C105 C53 C125 C126 -51.6(4)
C54 C53 C125 C126 70.9(4)
C115 C53 C125 C126 -173.2(3)
C130 C125 C126 C127 3.9(5)
C53 C125 C126 C127 -174.6(3)
C125 C126 C127 C128 -4.8(6)
C126 C127 C128 C129 2.5(6)
C126 C127 C128 C131 177.3(4)
C127 C128 C129 C130 0.2(6)
C131 C128 C129 C130 -174.8(4)
C128 C129 C130 C125 -0.9(6)
C126 C125 C130 C129 -1.0(5)
C53 C125 C130 C129 177.4(4)
C129 C128 C131 C134 52.5(5)
C127 C128 C131 C134 -122.1(4)
C129 C128 C131 C133 174.7(4)
C127 C128 C131 C133 0.1(6)
C129 C128 C131 C132 -67.7(5)
C127 C128 C131 C132 117.6(4)
C197 C135 C136 C137 45.6(5)
C187 C135 C136 C137 166.8(4)
C207 C135 C136 C137 -74.0(5)
C197 C135 C136 C141 -133.4(4)
C187 C135 C136 C141 -12.2(6)
C207 C135 C136 C141 107.0(4)
C141 C136 C137 C138 0.3(7)
C135 C136 C137 C138 -178.8(4)
C136 C137 C138 C139 1.6(7)
C137 C138 C139 O142 178.0(4)
C137 C138 C139 C140 -3.8(7)
O142 C139 C140 C141 -177.3(4)
C138 C139 C140 C141 4.4(7)
C139 C140 C141 C136 -2.6(7)
C137 C136 C141 C140 0.2(6)
C135 C136 C141 C140 179.3(4)
C140 C139 O142 C143 168.8(4)
C138 C139 O142 C143 -13.0(7)
C139 O142 C143 C144 -166.9(4)
O142 C143 C144 C145 -173.9(4)
C143 C144 C145 C146 178.4(5)
C144 C145 C146 C147 -179.0(5)
C145 C146 C147 C148 -179.8(4)
C146 C147 C148 O149 175.7(4)
C147 C148 O149 C150 170.2(4)
C148 O149 C150 C151 6.6(6)
C148 O149 C150 C155 -169.2(4)
O149 C150 C151 C152 -179.3(4)
C155 C150 C151 C152 -3.5(6)
C150 C151 C152 C153 0.5(6)
C151 C152 C153 C154 1.6(6)
C151 C152 C153 C156 179.7(4)
C152 C153 C154 C155 -0.6(6)
C156 C153 C154 C155 -178.6(4)
C153 C154 C155 C150 -2.6(7)
O149 C150 C155 C154 -179.2(4)
C151 C150 C155 C154 4.6(6)
C152 C153 C156 C167 -167.4(3)
C154 C153 C156 C167 10.7(5)
C152 C153 C156 C157 -46.5(4)
C154 C153 C156 C157 131.5(4)
C152 C153 C156 C177 74.0(4)
C154 C153 C156 C177 -108.0(4)
C167 C156 C157 C158 72.9(4)
C153 C156 C157 C158 -48.0(4)
C177 C156 C157 C158 -167.9(3)
C167 C156 C157 C162 -108.1(4)
C153 C156 C157 C162 131.0(4)
C177 C156 C157 C162 11.0(5)
C162 C157 C158 C159 2.2(5)
C156 C157 C158 C159 -178.7(3)
C157 C158 C159 C160 -2.7(6)
C158 C159 C160 C161 2.4(5)
C158 C159 C160 C163 179.6(3)
C159 C160 C161 C162 -2.0(6)
C163 C160 C161 C162 -179.2(4)
C160 C161 C162 C157 1.8(6)
C158 C157 C162 C161 -1.8(5)
C156 C157 C162 C161 179.3(3)
C159 C160 C163 C164 -61.8(5)
C161 C160 C163 C164 115.2(4)
C159 C160 C163 C165 179.1(4)
C161 C160 C163 C165 -3.9(6)
C159 C160 C163 C166 58.1(5)
C161 C160 C163 C166 -124.8(4)
C157 C156 C167 C168 -9.3(5)
C153 C156 C167 C168 108.8(4)
C177 C156 C167 C168 -130.7(4)
C157 C156 C167 C172 171.2(3)
C153 C156 C167 C172 -70.6(4)
C177 C156 C167 C172 49.8(4)
C172 C167 C168 C169 3.0(5)
C156 C167 C168 C169 -176.5(3)
C167 C168 C169 C170 0.1(6)
C168 C169 C170 C171 -3.7(6)
C168 C169 C170 C173 -179.0(4)
C169 C170 C171 C172 4.2(6)
C173 C170 C171 C172 179.4(4)
C170 C171 C172 C167 -1.2(6)
C168 C167 C172 C171 -2.4(5)
C156 C167 C172 C171 177.1(3)
C169 C170 C173 C176 -177.6(4)
C171 C170 C173 C176 7.4(6)
C169 C170 C173 C175 -57.0(5)
C171 C170 C173 C175 128.0(4)
C169 C170 C173 C174 59.2(5)
C171 C170 C173 C174 -115.8(5)
C167 C156 C177 C178 -135.8(4)
C157 C156 C177 C178 102.9(4)
C153 C156 C177 C178 -14.8(5)
C167 C156 C177 C182 45.9(4)
C157 C156 C177 C182 -75.5(4)
C153 C156 C177 C182 166.8(3)
C182 C177 C178 C179 2.3(6)
C156 C177 C178 C179 -176.1(4)
C177 C178 C179 C180 0.1(7)
C178 C179 C180 C181 -1.2(6)
C178 C179 C180 C183 176.8(4)
C179 C180 C181 C182 0.0(6)
C183 C180 C181 C182 -178.1(3)
C178 C177 C182 C181 -3.5(6)
C156 C177 C182 C181 174.9(3)
C180 C181 C182 C177 2.5(5)
C179 C180 C183 C184 11.7(6)
C181 C180 C183 C184 -170.3(4)
C179 C180 C183 C185 -106.9(5)
C181 C180 C183 C185 71.2(5)
C179 C180 C183 C186 131.9(5)
C181 C180 C183 C186 -50.0(5)
C197 C135 C187 C192 -167.6(4)
C136 C135 C187 C192 73.4(5)
C207 C135 C187 C192 -47.6(5)
C197 C135 C187 C188 8.7(5)
C136 C135 C187 C188 -110.2(4)
C207 C135 C187 C188 128.7(4)
C192 C187 C188 C189 -3.2(6)
C135 C187 C188 C189 -179.6(4)
C187 C188 C189 C190 2.9(8)
C188 C189 C190 C191 -1.3(7)
C188 C189 C190 C193 176.6(5)
C189 C190 C191 C192 0.3(7)
C193 C190 C191 C192 -177.6(4)
C190 C191 C192 C187 -0.8(7)
C188 C187 C192 C191 2.2(6)
C135 C187 C192 C191 178.8(4)
C189 C190 C193 C195 -178.4(5)
C191 C190 C193 C195 -0.5(7)
C189 C190 C193 C194 -56.2(7)
C191 C190 C193 C194 121.7(6)
C189 C190 C193 C196 62.9(7)
C191 C190 C193 C196 -119.2(6)
C136 C135 C197 C202 -142.2(4)
C187 C135 C197 C202 96.9(5)
C207 C135 C197 C202 -21.9(6)
C136 C135 C197 C198 45.2(5)
C187 C135 C197 C198 -75.8(5)
C207 C135 C197 C198 165.4(4)
C202 C197 C198 C199 6.1(7)
C135 C197 C198 C199 179.2(4)
C197 C198 C199 C200 -8.3(8)
C198 C199 C200 C201 7.0(7)
C198 C199 C200 C203 -177.2(5)
C199 C200 C201 C202 -4.5(7)
C203 C200 C201 C202 179.6(5)
C200 C201 C202 C197 3.0(7)
C198 C197 C202 C201 -3.5(7)
C135 C197 C202 C201 -176.4(4)
C199 C200 C203 C206 55.1(8)
C201 C200 C203 C206 -129.4(7)
C199 C200 C203 C205 176.8(6)
C201 C200 C203 C205 -7.7(7)
C199 C200 C203 C204 -74.1(7)
C201 C200 C203 C204 101.4(7)
C197 C135 C207 C208 -98.4(5)
C136 C135 C207 C208 19.7(5)
C187 C135 C207 C208 140.8(4)
C197 C135 C207 C212 77.1(4)
C136 C135 C207 C212 -164.7(3)
C187 C135 C207 C212 -43.7(4)
C212 C207 C208 C209 0.0(6)
C135 C207 C208 C209 175.7(4)
C207 C208 C209 C210 -2.6(7)
C208 C209 C210 C211 3.2(6)
C208 C209 C210 C213 178.5(4)
C209 C210 C211 C212 -1.2(6)
C213 C210 C211 C212 -176.3(4)
C210 C211 C212 C207 -1.5(6)
C208 C207 C212 C211 2.0(6)
C135 C207 C212 C211 -173.9(4)
C211 C210 C213 C216 114.8(5)
C209 C210 C213 C216 -60.2(6)
C211 C210 C213 C214 -120.3(5)
C209 C210 C213 C214 64.7(6)
C211 C210 C213 C215 -8.2(6)
C209 C210 C213 C215 176.8(4)

loop_
_platon_squeeze_void_nr
_platon_squeeze_void_average_x
_platon_squeeze_void_average_y
_platon_squeeze_void_average_z
_platon_squeeze_void_volume
_platon_squeeze_void_count_electrons
_platon_squeeze_void_content
1 -0.041 0.964 0.000 3226 1122 ' '

loop_
_cod_related_entry_id
_cod_related_entry_database
_cod_related_entry_code
1 ChemSpider 30660261
